data_4130410
loop_
_publ_author_name
'Hisaki, Ichiro'
'Nakagawa, Shoichi'
'Ikenaka, Nobuaki'
'Imamura, Yutaka'
'Katouda, Michio'
'Tashiro, Motomichi'
'Tsuchida, Hiromu'
'Ogoshi, Tomoki'
'Sato, Hiroyasu'
'Tohnai, Norimitsu'
'Miyata, Mikiji'

_publ_section_title
;
 A Series of Layered Assemblies of Hydrogen-Bonded, Hexagonal Networks of
 C3-Symmetric \p-Conjugated Molecules: A Potential Motif of Porous Organic
 Materials.
;
_journal_issue 20
_journal_name_full 'Journal of the American Chemical Society'
_journal_page_first 6617
_journal_page_last 6628
_journal_paper_doi 10.1021/jacs.6b02968
_journal_volume 138
_journal_year 2016
_chemical_formula_moiety 'C141 H73.5 Cl25.5 O12'
_chemical_formula_sum 'C141 H73.5 Cl25.5 O12'
_chemical_formula_weight 2863.68
_space_group_crystal_system triclinic
_space_group_IT_number 2
_space_group_name_Hall '-P 1'
_space_group_name_H-M_alt 'P -1'
_atom_sites_solution_hydrogens geom
_atom_sites_solution_primary direct
_atom_sites_solution_secondary difmap
_cell_angle_alpha 88.620(4)
_cell_angle_beta 87.381(5)
_cell_angle_gamma 65.012(6)
_cell_formula_units_Z 2
_cell_length_a 15.3971(11)
_cell_length_b 17.5779(9)
_cell_length_c 26.0548(13)
_cell_measurement_reflns_used 8715
_cell_measurement_temperature 100
_cell_measurement_theta_max 70.53
_cell_measurement_theta_min 2.77
_cell_volume 6384.9(7)
_computing_cell_refinement 'CrysAlisPro 1.171.38.41o (Rigaku OD, 2015)'
_computing_data_collection 'CrysAlisPro 1.171.38.41o (Rigaku OD, 2015)'
_computing_data_reduction 'CrysAlisPro 1.171.38.41o (Rigaku OD, 2015)'
_computing_molecular_graphics 'CrystalStructure 4.2.1'
_computing_publication_material 'CrystalStructure 4.2.1 (Rigaku, 2015)'
_computing_structure_refinement 'SHELXL Version 2014/7 (Sheldrick, 2008)'
_computing_structure_solution 'SHELXT Version 2014/4 (Sheldrick, 2014)'
_diffrn_ambient_temperature 100
_diffrn_detector_area_resol_mean 5.811
_diffrn_measured_fraction_theta_full 1.000
_diffrn_measured_fraction_theta_max 0.988
_diffrn_measurement_device_type 'Rigaku XtaLAB P200'
_diffrn_measurement_method \w
_diffrn_radiation_type 'Cu K\a'
_diffrn_radiation_wavelength 1.54187
_diffrn_reflns_Laue_measured_fraction_full 1.000
_diffrn_reflns_Laue_measured_fraction_max 0.988
_diffrn_reflns_limit_h_max 19
_diffrn_reflns_limit_h_min -18
_diffrn_reflns_limit_k_max 21
_diffrn_reflns_limit_k_min -21
_diffrn_reflns_limit_l_max 30
_diffrn_reflns_limit_l_min -32
_diffrn_reflns_number 49133
_diffrn_reflns_point_group_measured_fraction_full 1.000
_diffrn_reflns_point_group_measured_fraction_max 0.988
_diffrn_reflns_theta_full 67.687
_diffrn_reflns_theta_max 74.073
_diffrn_reflns_theta_min 2.774
_diffrn_standards_number 0
_exptl_absorpt_coefficient_mu 5.498
_exptl_absorpt_correction_T_max 0.921
_exptl_absorpt_correction_T_min 0.748
_exptl_absorpt_correction_type multi-scan
_exptl_absorpt_process_details
;
CrysAlisPro 1.171.38.41o (Rigaku Oxford Diffraction, 2015)
Empirical absorption correction using spherical harmonics,
 implemented in SCALE3 ABSPACK scaling algorithm.
;
_exptl_crystal_colour yellow
_exptl_crystal_density_diffrn 1.489
_exptl_crystal_density_method 'not measured'
_exptl_crystal_description block
_exptl_crystal_F_000 2898.00
_exptl_crystal_size_max 0.020
_exptl_crystal_size_mid 0.015
_exptl_crystal_size_min 0.015
_refine_diff_density_max 1.31
_refine_diff_density_min -1.52
_refine_ls_extinction_method none
_refine_ls_goodness_of_fit_ref 1.088
_refine_ls_hydrogen_treatment constr
_refine_ls_number_parameters 1407
_refine_ls_number_reflns 49133
_refine_ls_number_restraints 175
_refine_ls_R_factor_all 0.2597
_refine_ls_R_factor_gt 0.1413
_refine_ls_shift/su_max 0.010
_refine_ls_structure_factor_coef Fsqd
_refine_ls_weighting_details 'w = 1/[\s^2^(Fo^2^)+(0.2000P)^2^] where P=(Fo^2^+2Fc^2^)/3'
_refine_ls_weighting_scheme calc
_refine_ls_wR_factor_gt 0.3875
_refine_ls_wR_factor_ref 0.4324
_reflns_Friedel_coverage 0.000
_reflns_number_gt 16661
_reflns_number_total 49133
_reflns_threshold_expression F^2^>2.0\s(F^2^)
_cod_data_source_file ja6b02968_si_003.cif
_cod_data_source_block EX-1
_cod_database_code 4130410

loop_
_space_group_symop_id
_space_group_symop_operation_xyz
1 +X,+Y,+Z
2 -X,-Y,-Z

loop_
_atom_site_label
_atom_site_type_symbol
_atom_site_fract_x
_atom_site_fract_y
_atom_site_fract_z
_atom_site_U_iso_or_equiv
_atom_site_adp_type
_atom_site_occupancy
_atom_site_site_symmetry_order
_atom_site_calc_flag
_atom_site_refinement_flags_posn
_atom_site_refinement_flags_adp
_atom_site_refinement_flags_occupancy
_atom_site_disorder_assembly
_atom_site_disorder_group
Cl1 Cl 0.5427(3) 0.7720(3) 0.69520(18) 0.0997(14) Uani 1 1 d . . . A 8
Cl2 Cl 0.6628(3) 0.8564(2) 0.63716(12) 0.0701(9) Uani 1 1 d . . . A 8
Cl3 Cl 0.6741(3) 1.0122(3) 0.80831(14) 0.0904(12) Uani 1 1 d . . . A 8
C91 C 0.5796(10) 0.8363(9) 0.7248(6) 0.076(4) Uani 1 1 d . . . A 8
C92 C 0.6337(9) 0.8748(8) 0.6996(6) 0.067(4) Uani 1 1 d . . . A 8
C93 C 0.6612(9) 0.9294(9) 0.7257(5) 0.069(4) Uani 1 1 d . . . A 8
H93 H 0.6972 0.9547 0.7076 0.083 Uiso 1 1 calc R U . A 8
C94 C 0.6371(10) 0.9476(10) 0.7776(5) 0.072(4) Uani 1 1 d . . . A 8
C95 C 0.5839(12) 0.9081(12) 0.8030(6) 0.092(5) Uani 1 1 d . . . A 8
H95 H 0.5686 0.9194 0.8386 0.110 Uiso 1 1 calc R U . A 8
C96 C 0.5526(11) 0.8554(11) 0.7808(6) 0.085(5) Uani 1 1 d . . . A 8
H96 H 0.5157 0.8318 0.7998 0.102 Uiso 1 1 calc R U . A 8
Cl4 Cl 0.3539(4) 0.3498(3) 0.7534(2) 0.132(2) Uani 1 1 d . . . . .
Cl5 Cl 0.3239(3) 0.3295(2) 0.63644(19) 0.0957(14) Uani 1 1 d . . . . .
Cl6 Cl 0.1606(2) 0.66083(17) 0.61315(12) 0.0578(8) Uani 1 1 d . . . . .
C97 C 0.3022(10) 0.4364(9) 0.7139(7) 0.082(5) Uani 1 1 d . . . . .
C98 C 0.2898(9) 0.4272(7) 0.6631(6) 0.067(4) Uani 1 1 d . . . . .
C99 C 0.2438(8) 0.4963(7) 0.6325(5) 0.054(3) Uani 1 1 d . . . . .
H99 H 0.2319 0.4896 0.5978 0.065 Uiso 1 1 calc R U . . .
C100 C 0.2153(8) 0.5748(7) 0.6525(5) 0.054(3) Uani 1 1 d . . . . .
C101 C 0.2290(9) 0.5863(8) 0.7038(5) 0.060(3) Uani 1 1 d . . . . .
H101 H 0.2095 0.6417 0.7162 0.072 Uiso 1 1 calc R U . . .
C102 C 0.2692(11) 0.5209(10) 0.7366(6) 0.084(5) Uani 1 1 d . . . . .
H102 H 0.2758 0.5287 0.7719 0.101 Uiso 1 1 calc R U . . .
Cl7 Cl 0.6716(4) -0.1269(3) 0.9847(2) 0.134(2) Uani 1 1 d . . . . .
Cl8 Cl 0.5664(4) 0.0561(3) 0.93919(17) 0.1108(15) Uani 1 1 d . . . . .
Cl9 Cl 0.6109(4) 0.1827(3) 1.11742(17) 0.125(2) Uani 1 1 d . . . . .
C103 C 0.6528(12) -0.0387(10) 1.0216(7) 0.089(5) Uani 1 1 d . . . . .
C104 C 0.6071(12) 0.0417(11) 1.0014(6) 0.088(5) Uani 1 1 d . . . . .
C105 C 0.5913(14) 0.1097(9) 1.0302(6) 0.101(6) Uani 1 1 d . . . . .
H105 H 0.5579 0.1647 1.0168 0.121 Uiso 1 1 calc R U . . .
C106 C 0.6246(13) 0.0978(9) 1.0795(6) 0.089(5) Uani 1 1 d . . . . .
C107 C 0.6758(13) 0.0170(9) 1.0991(7) 0.104(6) Uani 1 1 d . . . . .
H107 H 0.7034 0.0082 1.1318 0.125 Uiso 1 1 calc R U . . .
C108 C 0.6845(13) -0.0490(9) 1.0693(6) 0.092(5) Uani 1 1 d . . . . .
H108 H 0.7143 -0.1042 1.0830 0.111 Uiso 1 1 calc R U . . .
Cl11 Cl 0.7396(12) 0.1981(9) 0.9957(7) 0.116(6) Uani 0.306(7) 1 d . . P B 1
Cl13 Cl 0.8840(7) 0.0617(6) 1.0737(3) 0.150(4) Uani 0.694(7) 1 d . . P B 10
Cl10 Cl 0.7420(4) 0.1560(4) 0.8856(2) 0.135(2) Uani 1 1 d . . . . .
Cl12 Cl 0.9526(5) -0.1250(4) 1.0455(2) 0.160(3) Uani 1 1 d . . . . .
C109 C 0.8014(13) 0.0753(11) 0.9288(7) 0.103(6) Uani 1 1 d . . . . .
C110 C 0.8098(16) 0.0994(13) 0.9783(7) 0.112(7) Uani 1 1 d . . . . .
H110 H 0.7817 0.1567 0.9883 0.135 Uiso 0.694(7) 1 calc R U P B 10
C111 C 0.8645(16) 0.0316(13) 1.0142(8) 0.114(7) Uani 1 1 d . . . . .
H111 H 0.8771 0.0450 1.0474 0.137 Uiso 0.306(7) 1 calc R U P B 1
C112 C 0.8960(13) -0.0479(11) 1.0004(8) 0.105(6) Uani 1 1 d . . . . .
C113 C 0.8813(16) -0.0709(12) 0.9511(9) 0.136(8) Uani 1 1 d . . . . .
H113 H 0.9023 -0.1288 0.9438 0.163 Uiso 1 1 calc R U . . .
C114 C 0.8348(11) -0.0087(11) 0.9104(7) 0.094(5) Uani 1 1 d . . . . .
H114 H 0.8279 -0.0227 0.8763 0.113 Uiso 1 1 calc R U . . .
Cl14 Cl 0.8527(10) 0.4950(9) 0.6209(6) 0.092(5) Uiso 0.306(7) 1 d . . P B 1
Cl16 Cl 0.6943(7) 0.6192(6) 0.8002(4) 0.163(4) Uiso 0.694(7) 1 d . . P B 10
Cl15 Cl 0.6990(3) 0.5031(3) 0.71111(19) 0.1115(15) Uiso 1 1 d . . . . .
Cl17 Cl 0.9136(4) 0.7318(4) 0.6895(2) 0.143(2) Uiso 1 1 d D . . . .
C115 C 0.7528(11) 0.5655(10) 0.7054(6) 0.083(4) Uiso 1 1 d . . . . .
C116 C 0.7542(13) 0.6239(12) 0.7431(7) 0.105(6) Uiso 1 1 d . . . . .
H116 H 0.7165 0.6292 0.7739 0.125 Uiso 0.306(7) 1 calc R U P B 1
C117 C 0.8016(12) 0.6696(11) 0.7393(7) 0.098(5) Uiso 1 1 d . . . . .
H117 H 0.7951 0.7072 0.7664 0.118 Uiso 1 1 calc R U . . .
C118 C 0.8592(15) 0.6660(13) 0.6989(8) 0.120(7) Uiso 1 1 d . . . . .
C119 C 0.8605(15) 0.6091(13) 0.6546(9) 0.128(7) Uiso 1 1 d . . . . .
H119 H 0.8988 0.6056 0.6244 0.153 Uiso 1 1 calc R U . B 1
C120 C 0.8098(14) 0.5659(13) 0.6582(8) 0.115(6) Uiso 1 1 d . . . . .
H120 H 0.8093 0.5336 0.6296 0.138 Uiso 0.694(7) 1 calc R U P B 10
Cl18 Cl 0.8724(3) 0.3433(3) 0.8271(3) 0.118(2) Uiso 0.729(5) 1 d G U P C 1
Cl19 Cl 1.1504(4) -0.0314(3) 0.7924(3) 0.103(2) Uiso 0.729(5) 1 d G U P C 1
Cl20 Cl 1.1031(3) 0.2791(3) 0.8402(3) 0.112(2) Uiso 0.729(5) 1 d G U P C 1
C121 C 0.9515(3) 0.2340(3) 0.8138(2) 0.102(7) Uiso 0.729(5) 1 d G U P C 1
C122 C 1.0523(3) 0.2144(2) 0.82005(16) 0.105(7) Uiso 0.729(5) 1 d G U P C 1
C123 C 1.1199(3) 0.1275(3) 0.81173(18) 0.077(6) Uiso 0.729(5) 1 d G U P C 1
H123 H 1.1872 0.1083 0.8144 0.093 Uiso 0.729(5) 1 calc R U P C 1
C124 C 1.0743(3) 0.0719(3) 0.7988(2) 0.090(6) Uiso 0.729(5) 1 d G U P C 1
C125 C 0.9692(4) 0.0851(3) 0.7954(3) 0.105(8) Uiso 0.729(5) 1 d G U P C 1
H125 H 0.9472 0.0425 0.7922 0.126 Uiso 0.729(5) 1 calc R U P C 1
C126 C 0.9088(3) 0.1768(3) 0.7982(3) 0.139(10) Uiso 0.729(5) 1 d G U P C 1
H126 H 0.8431 0.1988 0.7901 0.166 Uiso 0.729(5) 1 calc R U P C 1
Cl21 Cl 1.0415(3) 0.0890(2) 0.66085(19) 0.0737(15) Uiso 0.729(5) 1 d G U P C 2
Cl22 Cl 0.8469(2) 0.2538(3) 0.6676(2) 0.0994(19) Uiso 0.729(5) 1 d G U P C 2
Cl23 Cl 1.0570(5) 0.4288(3) 0.7188(3) 0.125(3) Uiso 0.729(5) 1 d G U P C 2
C127 C 1.0429(2) 0.1797(2) 0.67593(15) 0.070(5) Uiso 0.729(5) 1 d G U P C 2
C128 C 0.9567(2) 0.2543(2) 0.67914(14) 0.071(5) Uiso 0.729(5) 1 d G U P C 2
C129 C 0.9620(3) 0.3344(2) 0.68946(17) 0.122(9) Uiso 0.729(5) 1 d G U P C 2
H129 H 0.9089 0.3874 0.6860 0.146 Uiso 0.729(5) 1 calc R U P C 2
C130 C 1.0507(3) 0.3263(3) 0.70466(18) 0.102(7) Uiso 0.729(5) 1 d G U P C 2
C131 C 1.1444(3) 0.2468(3) 0.7007(2) 0.057(4) Uiso 0.729(5) 1 d G U P C 2
H131 H 1.2055 0.2465 0.7051 0.069 Uiso 0.729(5) 1 calc R U P C 2
C132 C 1.1337(2) 0.1846(3) 0.6913(2) 0.061(5) Uiso 0.729(5) 1 d G U P C 2
H132 H 1.1886 0.1327 0.6940 0.073 Uiso 0.729(5) 1 calc R U P C 2
Cl24 Cl 1.0874(12) 0.1863(14) 0.8574(6) 0.207(12) Uiso 0.271(5) 1 d G U P C 3
Cl25 Cl 0.8626(11) 0.3059(12) 0.8401(5) 0.121(7) Uiso 0.271(5) 1 d G U P C 3
Cl26 Cl 0.9656(12) 0.3550(10) 0.6412(5) 0.107(6) Uiso 0.271(5) 1 d G U P C 3
C133 C 1.0471(9) 0.2354(10) 0.7993(5) 0.116(17) Uiso 0.271(5) 1 d G U P C 3
C134 C 0.9501(9) 0.2870(8) 0.7918(5) 0.116(18) Uiso 0.271(5) 1 d G U P C 3
C135 C 0.9218(8) 0.3250(8) 0.7439(5) 0.117(19) Uiso 0.271(5) 1 d G U P C 3
H135 H 0.8561 0.3600 0.7388 0.141 Uiso 0.271(5) 1 calc R U P C 3
C136 C 0.9894(9) 0.3120(8) 0.7036(5) 0.081(14) Uiso 0.271(5) 1 d G U P C 3
C137 C 1.0860(9) 0.2606(11) 0.7110(6) 0.085(14) Uiso 0.271(5) 1 d G U P C 3
H137 H 1.1321 0.2516 0.6837 0.102 Uiso 0.271(5) 1 calc R U P C 3
C138 C 1.1147(8) 0.2224(13) 0.7588(6) 0.113(17) Uiso 0.271(5) 1 d G U P C 3
H138 H 1.1805 0.1875 0.7638 0.135 Uiso 0.271(5) 1 calc R U P C 3
Cl27 Cl 0.8267(6) 0.2135(7) 0.6937(4) 0.072(4) Uiso 0.271(5) 1 d G U P C 4
Cl28 Cl 1.0385(7) 0.1226(8) 0.6382(4) 0.088(5) Uiso 0.271(5) 1 d G U P C 4
Cl29 Cl 1.1698(10) -0.0492(9) 0.8132(5) 0.104(6) Uiso 0.271(5) 1 d G U P C 4
C139 C 0.9237(6) 0.1405(6) 0.7251(4) 0.080(14) Uiso 0.271(5) 1 d G U P C 4
C140 C 1.0152(6) 0.1012(6) 0.7012(3) 0.070(13) Uiso 0.271(5) 1 d G U P C 4
C141 C 1.0910(6) 0.0426(6) 0.7286(4) 0.058(11) Uiso 0.271(5) 1 d G U P C 4
H141 H 1.1530 0.0160 0.7125 0.070 Uiso 0.271(5) 1 calc R U P C 4
C142 C 1.0760(8) 0.0232(7) 0.7796(4) 0.075(13) Uiso 0.271(5) 1 d G U P C 4
C143 C 0.9849(9) 0.0622(8) 0.8034(4) 0.105(17) Uiso 0.271(5) 1 d G U P C 4
H143 H 0.9746 0.0491 0.8381 0.126 Uiso 0.271(5) 1 calc R U P C 4
C144 C 0.9092(7) 0.1207(8) 0.7762(4) 0.058(11) Uiso 0.271(5) 1 d G U P C 4
H144 H 0.8473 0.1473 0.7924 0.069 Uiso 0.271(5) 1 calc R U P C 4
Cl30 Cl 0.6782(8) 0.7172(7) 0.8877(5) 0.172(5) Uiso 0.571(5) 1 d G U P D 5
Cl31 Cl 0.8304(9) 0.8013(7) 0.8568(8) 0.251(10) Uiso 0.571(5) 1 d G U P D 5
Cl32 Cl 1.1270(11) 0.4848(10) 0.8553(6) 0.235(7) Uiso 0.571(5) 1 d G U P D 5
C145 C 0.8029(7) 0.6556(6) 0.8784(4) 0.37(3) Uiso 0.571(5) 1 d G U P D 5
C146 C 0.8686(7) 0.6919(6) 0.8650(4) 0.44(4) Uiso 0.571(5) 1 d G U P D 5
C147 C 0.9687(8) 0.6388(7) 0.8579(5) 0.37(3) Uiso 0.571(5) 1 d G U P D 5
H147 H 1.0124 0.6627 0.8491 0.438 Uiso 0.571(5) 1 calc R U P D 5
C148 C 1.0034(9) 0.5499(8) 0.8641(5) 0.36(3) Uiso 0.571(5) 1 d G U P D 5
C149 C 0.9380(9) 0.5137(8) 0.8774(6) 0.27(2) Uiso 0.571(5) 1 d G U P D 5
H149 H 0.9608 0.4547 0.8816 0.320 Uiso 0.571(5) 1 calc R U P D 5
C150 C 0.8380(8) 0.5666(7) 0.8845(6) 0.33(3) Uiso 0.571(5) 1 d G U P D 5
H150 H 0.7945 0.5424 0.8933 0.395 Uiso 0.571(5) 1 calc R U P D 5
Cl33 Cl 1.0477(10) 0.3553(10) 0.9545(6) 0.162(6) Uiso 0.429(5) 1 d G . P D 6
Cl34 Cl 1.0336(18) 0.4993(17) 0.7193(10) 0.372(19) Uiso 0.429(5) 1 d G U P D 6
Cl35 Cl 0.8528(9) 0.4938(10) 0.8977(5) 0.168(6) Uiso 0.429(5) 1 d G U P D 6
C151 C 1.0414(13) 0.4387(12) 0.7818(7) 0.19(2) Uiso 0.429(5) 1 d G U P D 6
C152 C 1.1280(14) 0.3801(13) 0.8035(8) 0.24(3) Uiso 0.429(5) 1 d G U P D 6
H152 H 1.1880 0.3593 0.7850 0.289 Uiso 0.429(5) 1 calc R U P D 6
C153 C 1.1181(11) 0.3567(11) 0.8519(6) 0.27(3) Uiso 0.429(5) 1 d G U P D 6
H153 H 1.1726 0.3155 0.8677 0.324 Uiso 0.429(5) 1 calc R U P D 6
C154 C 1.0513(9) 0.3825(8) 0.8736(5) 0.19(2) Uiso 0.429(5) 1 d G U P D 6
C155 C 0.9512(8) 0.4466(7) 0.8614(5) 0.163(19) Uiso 0.429(5) 1 d G U P D 6
C156 C 0.9510(11) 0.4865(10) 0.8091(6) 0.21(2) Uiso 0.429(5) 1 d G U P D 6
H156 H 0.8999 0.5350 0.7962 0.249 Uiso 0.429(5) 1 calc R U P D 6
Cl36 Cl 1.042(4) 0.499(3) 0.982(2) 0.379(18) Uiso 0.25 1 d G . P E 7
Cl37 Cl 0.899(4) 0.695(3) 1.0037(10) 0.379(18) Uiso 0.25 1 d G . P E 7
Cl38 Cl 0.871(4) 0.748(3) 0.7995(10) 0.379(18) Uiso 0.25 1 d DG . P E 7
C157 C 0.993(3) 0.571(2) 0.9328(15) 0.379(18) Uiso 0.25 1 d G . P E 7
C158 C 0.931(3) 0.655(2) 0.9421(11) 0.379(18) Uiso 0.25 1 d G . P E 7
C159 C 0.894(3) 0.710(2) 0.9008(10) 0.379(18) Uiso 0.25 1 d G . P E 7
H159 H 0.8521 0.7668 0.9070 0.455 Uiso 0.25 1 calc R U P E 7
C160 C 0.918(3) 0.681(3) 0.8503(10) 0.379(18) Uiso 0.25 1 d G . P E 7
C161 C 0.979(4) 0.597(3) 0.8410(14) 0.379(18) Uiso 0.25 1 d G . P E 7
H161 H 0.9951 0.5767 0.8068 0.455 Uiso 0.25 1 calc R U P E 7
C162 C 1.017(4) 0.542(3) 0.8822(17) 0.379(18) Uiso 0.25 1 d G . P E 7
H162 H 1.0583 0.4848 0.8759 0.455 Uiso 0.25 1 calc R U P E 7
Cl39 Cl 1.0125(10) 0.6558(10) 0.7984(4) 0.098(3) Uiso 0.25 1 d G . P F 12
Cl40 Cl 0.8242(10) 0.7764(10) 0.8664(5) 0.098(3) Uiso 0.25 1 d G . P F 12
Cl41 Cl 0.9758(12) 0.5892(11) 1.0336(5) 0.098(3) Uiso 0.25 1 d G . P F 12
C163 C 0.9991(8) 0.6399(7) 0.8636(4) 0.098(3) Uiso 0.25 1 d G . P F 12
C164 C 0.9178(7) 0.6919(7) 0.8929(4) 0.098(3) Uiso 0.25 1 d G . P F 12
C165 C 0.9110(8) 0.6760(8) 0.9455(4) 0.098(3) Uiso 0.25 1 d G . P F 12
H165 H 0.8560 0.7111 0.9654 0.118 Uiso 0.25 1 calc R U P F 12
C166 C 0.9847(9) 0.6085(8) 0.9688(4) 0.098(3) Uiso 0.25 1 d G . P F 12
C167 C 1.0656(10) 0.5567(9) 0.9396(5) 0.098(3) Uiso 0.25 1 d G . P F 12
H167 H 1.1158 0.5109 0.9554 0.118 Uiso 0.25 1 calc R U P F 12
C168 C 1.0726(9) 0.5725(9) 0.8871(5) 0.098(3) Uiso 0.25 1 d G . P F 12
H168 H 1.1278 0.5373 0.8673 0.118 Uiso 0.25 1 calc R U P F 12
O1 O 0.5221(6) 0.7888(5) 1.1480(3) 0.058(2) Uani 1 1 d . . . . .
O2 O 0.6707(7) 0.7751(6) 1.1231(3) 0.068(3) Uani 1 1 d . . . . .
H2A H 0.6596 0.8133 1.1446 0.102 Uiso 1 1 calc R U . . .
O3 O 0.8097(6) 0.2876(6) 1.1687(3) 0.066(3) Uani 1 1 d . . . . .
H3 H 0.8462 0.2698 1.1935 0.099 Uiso 1 1 calc R U . . .
O4 O 0.9404(6) 0.2122(5) 1.1211(3) 0.057(2) Uani 1 1 d . . . . .
O5 O 0.7978(5) -0.4168(4) 0.5090(3) 0.053(2) Uani 1 1 d . . . . .
O6 O 0.8968(5) -0.4124(4) 0.4454(3) 0.0447(19) Uani 1 1 d . . . . .
H6 H 0.9293 -0.4623 0.4545 0.067 Uiso 1 1 calc R U . . .
O7 O 0.6550(6) -0.1137(5) 0.1965(3) 0.0489(19) Uani 1 1 d . . . . .
O8 O 0.5365(6) -0.1402(5) 0.2311(3) 0.052(2) Uani 1 1 d . . . . .
H8 H 0.5394 -0.1605 0.2019 0.078 Uiso 1 1 calc R U . . .
O9 O 0.0350(5) 1.1169(5) 0.2007(2) 0.054(2) Uani 1 1 d . . . . .
H9 H 0.0063 1.1462 0.1756 0.080 Uiso 1 1 calc R U . . .
O10 O -0.0935(5) 1.2055(4) 0.2444(2) 0.0461(19) Uani 1 1 d . . . . .
O11 O -0.0167(5) 1.4229(4) 0.4535(3) 0.0394(17) Uani 1 1 d . . . . .
O12 O -0.1178(5) 1.4192(4) 0.5180(3) 0.0479(19) Uani 1 1 d . . . . .
H12 H -0.1402 1.4716 0.5146 0.072 Uiso 1 1 calc R U . . .
C1 C 0.5510(7) 0.5407(5) 0.8657(3) 0.032(2) Uani 1 1 d . . . . .
C2 C 0.5523(7) 0.5852(5) 0.9090(3) 0.031(2) Uani 1 1 d . . . . .
H2 H 0.5151 0.6443 0.9091 0.037 Uiso 1 1 calc R U . . .
C3 C 0.6043(7) 0.5489(5) 0.9518(3) 0.031(2) Uani 1 1 d . . . . .
C4 C 0.6585(7) 0.4584(5) 0.9514(3) 0.032(2) Uani 1 1 d . . . . .
C5 C 0.6570(7) 0.4136(5) 0.9082(3) 0.034(2) Uani 1 1 d . . . . .
H5 H 0.6925 0.3544 0.9080 0.040 Uiso 1 1 calc R U . . .
C6 C 0.6040(7) 0.4540(5) 0.8647(3) 0.033(2) Uani 1 1 d . . . . .
C7 C 0.6027(8) 0.4054(6) 0.8225(4) 0.041(3) Uani 1 1 d . . . . .
C8 C 0.6012(8) 0.3654(6) 0.7858(3) 0.040(3) Uani 1 1 d . . . . .
C9 C 0.5995(8) 0.3174(6) 0.7412(3) 0.038(2) Uani 1 1 d . U . . .
C10 C 0.6137(8) 0.2355(6) 0.7455(3) 0.039(2) Uani 1 1 d . U . . .
H10 H 0.6265 0.2084 0.7781 0.047 Uiso 1 1 calc R U . . .
C11 C 0.6095(7) 0.1915(6) 0.7031(3) 0.032(2) Uani 1 1 d . U . . .
H11 H 0.6191 0.1346 0.7066 0.039 Uiso 1 1 calc R U . . .
C12 C 0.5912(7) 0.2312(5) 0.6551(3) 0.031(2) Uani 1 1 d . U . . .
C13 C 0.5752(7) 0.3138(6) 0.6511(3) 0.035(2) Uani 1 1 d . U . . .
H13 H 0.5614 0.3409 0.6185 0.042 Uiso 1 1 calc R U . . .
C14 C 0.5788(8) 0.3592(6) 0.6933(3) 0.042(2) Uani 1 1 d . U . . .
H14 H 0.5675 0.4165 0.6901 0.050 Uiso 1 1 calc R U . . .
C15 C 0.5864(7) 0.1867(5) 0.6104(3) 0.028(2) Uani 1 1 d . . . . .
C16 C 0.5834(6) 0.1535(5) 0.5720(3) 0.0239(19) Uani 1 1 d . . . . .
C17 C 0.5902(6) 0.1126(5) 0.5234(3) 0.024(2) Uani 1 1 d . . . . .
C18 C 0.6286(6) 0.0264(5) 0.5197(3) 0.025(2) Uani 1 1 d . . . . .
H18 H 0.6486 -0.0060 0.5502 0.030 Uiso 1 1 calc R U . . .
C19 C 0.6395(6) -0.0157(5) 0.4739(3) 0.0230(19) Uani 1 1 d . . . . .
C20 C 0.6086(6) 0.0328(5) 0.4280(3) 0.0240(19) Uani 1 1 d . . . . .
C21 C 0.5695(6) 0.1193(5) 0.4312(3) 0.0234(19) Uani 1 1 d . . . . .
H21 H 0.5494 0.1514 0.4007 0.028 Uiso 1 1 calc R U . . .
C22 C 0.5582(7) 0.1615(5) 0.4777(3) 0.027(2) Uani 1 1 d . . . . .
C23 C 0.5162(6) 0.2500(5) 0.4794(3) 0.026(2) Uani 1 1 d . . . . .
C24 C 0.4750(7) 0.3260(6) 0.4787(3) 0.030(2) Uani 1 1 d . . . . .
C25 C 0.4266(6) 0.4150(5) 0.4785(3) 0.027(2) Uani 1 1 d . . . . .
C26 C 0.3903(7) 0.4602(5) 0.4328(4) 0.031(2) Uani 1 1 d . . . . .
H26 H 0.3972 0.4305 0.4018 0.037 Uiso 1 1 calc R U . . .
C27 C 0.3449(7) 0.5470(5) 0.4324(3) 0.032(2) Uani 1 1 d . . . . .
H27 H 0.3217 0.5764 0.4013 0.038 Uiso 1 1 calc R U . . .
C28 C 0.3334(7) 0.5903(5) 0.4767(4) 0.033(2) Uani 1 1 d . . . . .
C29 C 0.3681(7) 0.5473(5) 0.5235(3) 0.030(2) Uani 1 1 d . . . . .
H29 H 0.3609 0.5781 0.5542 0.036 Uiso 1 1 calc R U . . .
C30 C 0.4127(7) 0.4602(5) 0.5243(3) 0.031(2) Uani 1 1 d . . . . .
H30 H 0.4338 0.4311 0.5558 0.037 Uiso 1 1 calc R U . . .
C31 C 0.2904(7) 0.6804(5) 0.4777(3) 0.029(2) Uani 1 1 d . . . . .
C32 C 0.2568(6) 0.7546(5) 0.4788(3) 0.028(2) Uani 1 1 d . . . . .
C33 C 0.2136(6) 0.8447(5) 0.4796(3) 0.028(2) Uani 1 1 d . . . . .
C34 C 0.1798(6) 0.8911(5) 0.4338(3) 0.028(2) Uani 1 1 d . . . . .
H34 H 0.1874 0.8619 0.4025 0.033 Uiso 1 1 calc R U . . .
C35 C 0.1357(6) 0.9784(5) 0.4337(3) 0.025(2) Uani 1 1 d . . . . .
C36 C 0.1240(6) 1.0219(5) 0.4795(3) 0.0241(19) Uani 1 1 d . . . . .
C37 C 0.1540(6) 0.9775(5) 0.5254(3) 0.024(2) Uani 1 1 d . . . . .
H37 H 0.1427 1.0074 0.5567 0.029 Uiso 1 1 calc R U . . .
C38 C 0.2002(6) 0.8900(5) 0.5261(3) 0.025(2) Uani 1 1 d . . . . .
C39 C 0.2351(6) 0.8445(5) 0.5729(3) 0.026(2) Uani 1 1 d . . . . .
C40 C 0.2695(6) 0.8067(5) 0.6114(3) 0.026(2) Uani 1 1 d . . . . .
C41 C 0.3143(6) 0.7609(5) 0.6550(3) 0.025(2) Uani 1 1 d . . . . .
C42 C 0.2889(7) 0.7949(5) 0.7048(3) 0.033(2) Uani 1 1 d . . . . .
H42 H 0.2400 0.8502 0.7091 0.039 Uiso 1 1 calc R U . . .
C43 C 0.3334(7) 0.7499(6) 0.7474(4) 0.035(2) Uani 1 1 d . . . . .
H43 H 0.3149 0.7744 0.7805 0.042 Uiso 1 1 calc R U . . .
C44 C 0.4056(7) 0.6685(6) 0.7422(3) 0.032(2) Uani 1 1 d . . . . .
C45 C 0.4337(7) 0.6334(6) 0.6929(4) 0.037(2) Uani 1 1 d . . . . .
H45 H 0.4839 0.5788 0.6886 0.044 Uiso 1 1 calc R U . . .
C46 C 0.3869(7) 0.6802(5) 0.6501(3) 0.033(2) Uani 1 1 d . . . . .
H46 H 0.4052 0.6561 0.6169 0.039 Uiso 1 1 calc R U . . .
C47 C 0.4541(8) 0.6228(6) 0.7858(4) 0.038(2) Uani 1 1 d . . . . .
C48 C 0.4964(7) 0.5845(6) 0.8229(3) 0.035(2) Uani 1 1 d . . . . .
C49 C 0.6036(7) 0.6010(5) 0.9954(3) 0.033(2) Uani 1 1 d . . . . .
C50 C 0.5188(8) 0.6481(7) 1.0217(4) 0.050(3) Uani 1 1 d . . . . .
H50 H 0.4611 0.6454 1.0128 0.060 Uiso 1 1 calc R U . . .
C51 C 0.5182(8) 0.7002(7) 1.0619(4) 0.052(3) Uani 1 1 d . . . . .
H51 H 0.4596 0.7324 1.0801 0.062 Uiso 1 1 calc R U . . .
C52 C 0.5976(8) 0.7054(6) 1.0748(3) 0.036(2) Uani 1 1 d . . . . .
C53 C 0.6836(9) 0.6584(8) 1.0493(4) 0.060(3) Uani 1 1 d . . . . .
H53 H 0.7412 0.6601 1.0594 0.072 Uiso 1 1 calc R U . . .
C54 C 0.6845(9) 0.6072(7) 1.0076(4) 0.057(3) Uani 1 1 d . . . . .
H54 H 0.7425 0.5773 0.9882 0.069 Uiso 1 1 calc R U . . .
C55 C 0.5956(10) 0.7620(7) 1.1192(4) 0.046(3) Uani 1 1 d . . . . .
C56 C 0.7110(7) 0.4123(6) 0.9962(3) 0.036(2) Uani 1 1 d . . . . .
C57 C 0.6647(8) 0.4257(7) 1.0459(4) 0.043(3) Uani 1 1 d . . . . .
H57 H 0.6006 0.4669 1.0507 0.052 Uiso 1 1 calc R U . . .
C58 C 0.7135(8) 0.3785(7) 1.0871(4) 0.046(3) Uani 1 1 d . . . . .
H58 H 0.6838 0.3881 1.1205 0.055 Uiso 1 1 calc R U . . .
C59 C 0.8072(8) 0.3164(7) 1.0791(4) 0.050(3) Uani 1 1 d . . . . .
C60 C 0.8509(8) 0.3048(6) 1.0325(4) 0.051(3) Uani 1 1 d . . . . .
H60 H 0.9154 0.2641 1.0284 0.061 Uiso 1 1 calc R U . . .
C61 C 0.8045(8) 0.3504(7) 0.9901(4) 0.054(3) Uani 1 1 d . . . . .
H61 H 0.8362 0.3396 0.9571 0.065 Uiso 1 1 calc R U . . .
C62 C 0.8605(9) 0.2654(7) 1.1253(4) 0.050(3) Uani 1 1 d . . . . .
C63 C 0.6875(6) -0.1082(5) 0.4735(3) 0.023(2) Uani 1 1 d . . . . .
C64 C 0.6574(7) -0.1543(5) 0.5100(3) 0.028(2) Uani 1 1 d . . . . .
H64 H 0.6058 -0.1256 0.5338 0.034 Uiso 1 1 calc R U . . .
C65 C 0.7033(7) -0.2411(5) 0.5108(4) 0.031(2) Uani 1 1 d . . . . .
H65 H 0.6837 -0.2716 0.5357 0.037 Uiso 1 1 calc R U . . .
C66 C 0.7786(7) -0.2847(5) 0.4753(4) 0.032(2) Uani 1 1 d . . . . .
C67 C 0.8076(7) -0.2395(5) 0.4394(4) 0.033(2) Uani 1 1 d . . . . .
H67 H 0.8589 -0.2685 0.4155 0.040 Uiso 1 1 calc R U . . .
C68 C 0.7631(7) -0.1534(5) 0.4382(3) 0.030(2) Uani 1 1 d . . . . .
H68 H 0.7835 -0.1237 0.4131 0.036 Uiso 1 1 calc R U . . .
C69 C 0.8259(7) -0.3770(6) 0.4781(4) 0.033(2) Uani 1 1 d . . . . .
C70 C 0.6106(6) -0.0053(5) 0.3773(3) 0.025(2) Uani 1 1 d . . . . .
C71 C 0.5709(7) -0.0645(5) 0.3741(3) 0.030(2) Uani 1 1 d . . . . .
H71 H 0.5471 -0.0818 0.4044 0.036 Uiso 1 1 calc R U . . .
C72 C 0.5670(7) -0.0967(5) 0.3275(3) 0.033(2) Uani 1 1 d . . . . .
H72 H 0.5397 -0.1359 0.3256 0.039 Uiso 1 1 calc R U . . .
C73 C 0.6021(7) -0.0732(6) 0.2829(4) 0.034(2) Uani 1 1 d . . . . .
C74 C 0.6424(7) -0.0144(6) 0.2868(4) 0.039(2) Uani 1 1 d . . . . .
H74 H 0.6678 0.0026 0.2570 0.047 Uiso 1 1 calc R U . . .
C75 C 0.6443(7) 0.0177(5) 0.3341(3) 0.029(2) Uani 1 1 d . . . . .
H75 H 0.6703 0.0578 0.3363 0.035 Uiso 1 1 calc R U . . .
C76 C 0.5988(9) -0.1112(7) 0.2330(4) 0.046(3) Uani 1 1 d . . . . .
C77 C 0.0989(6) 1.0211(5) 0.3842(3) 0.026(2) Uani 1 1 d . . . . .
C78 C 0.1528(7) 0.9959(6) 0.3390(3) 0.036(2) Uani 1 1 d . . . . .
H78 H 0.2154 0.9517 0.3397 0.043 Uiso 1 1 calc R U . . .
C79 C 0.1171(7) 1.0342(6) 0.2924(4) 0.036(2) Uani 1 1 d . . . . .
H79 H 0.1547 1.0160 0.2614 0.044 Uiso 1 1 calc R U . . .
C80 C 0.0266(7) 1.0989(6) 0.2918(4) 0.036(2) Uani 1 1 d . . . . .
C81 C -0.0288(7) 1.1236(5) 0.3361(4) 0.031(2) Uani 1 1 d . . . . .
H81 H -0.0914 1.1679 0.3354 0.037 Uiso 1 1 calc R U . . .
C82 C 0.0062(6) 1.0843(5) 0.3818(3) 0.028(2) Uani 1 1 d . . . . .
H82 H -0.0334 1.1005 0.4122 0.034 Uiso 1 1 calc R U . . .
C83 C -0.0167(8) 1.1457(7) 0.2428(4) 0.042(3) Uani 1 1 d . . . . .
C84 C 0.0822(6) 1.1153(5) 0.4819(3) 0.025(2) Uani 1 1 d . . . . .
C85 C 0.1128(6) 1.1616(5) 0.4485(3) 0.027(2) Uani 1 1 d . . . . .
H85 H 0.1625 1.1335 0.4236 0.033 Uiso 1 1 calc R U . . .
C86 C 0.0728(7) 1.2477(5) 0.4505(4) 0.030(2) Uani 1 1 d . . . . .
H86 H 0.0955 1.2780 0.4270 0.035 Uiso 1 1 calc R U . . .
C87 C 0.0005(6) 1.2911(5) 0.4859(4) 0.029(2) Uani 1 1 d . . . . .
C88 C -0.0317(7) 1.2447(5) 0.5212(4) 0.031(2) Uani 1 1 d . . . . .
H88 H -0.0814 1.2731 0.5461 0.037 Uiso 1 1 calc R U . . .
C89 C 0.0089(6) 1.1598(5) 0.5190(4) 0.028(2) Uani 1 1 d . . . . .
H89 H -0.0123 1.1292 0.5431 0.034 Uiso 1 1 calc R U . . .
C90 C -0.0470(7) 1.3840(6) 0.4848(4) 0.037(2) Uani 1 1 d . . . . .

loop_
_atom_site_aniso_label
_atom_site_aniso_U_11
_atom_site_aniso_U_22
_atom_site_aniso_U_33
_atom_site_aniso_U_23
_atom_site_aniso_U_13
_atom_site_aniso_U_12
Cl1 0.106(3) 0.091(3) 0.120(4) 0.046(3) -0.050(3) -0.057(3)
Cl2 0.090(2) 0.073(2) 0.0463(18) 0.0026(16) -0.0092(17) -0.0332(19)
Cl3 0.105(3) 0.095(3) 0.060(2) -0.017(2) -0.013(2) -0.029(2)
C91 0.069(9) 0.071(9) 0.085(11) 0.018(8) -0.034(8) -0.026(8)
C92 0.055(8) 0.058(8) 0.083(10) -0.016(7) -0.008(7) -0.016(7)
C93 0.065(9) 0.079(10) 0.061(9) -0.013(7) -0.015(7) -0.027(7)
C94 0.063(9) 0.099(11) 0.042(8) 0.000(8) -0.006(7) -0.023(8)
C95 0.081(11) 0.135(16) 0.043(9) 0.000(9) -0.005(8) -0.028(11)
C96 0.064(10) 0.112(13) 0.076(12) 0.018(10) -0.003(8) -0.036(9)
Cl4 0.140(4) 0.097(3) 0.132(4) 0.066(3) -0.046(3) -0.024(3)
Cl5 0.090(3) 0.0388(18) 0.144(4) -0.008(2) -0.033(3) -0.0105(18)
Cl6 0.0662(19) 0.0383(15) 0.0597(19) -0.0013(13) -0.0154(15) -0.0117(14)
C97 0.072(10) 0.062(9) 0.110(14) 0.036(9) -0.030(9) -0.026(8)
C98 0.062(8) 0.029(6) 0.098(12) 0.013(7) -0.010(8) -0.007(6)
C99 0.051(7) 0.048(7) 0.061(8) -0.014(6) 0.002(6) -0.020(6)
C100 0.053(7) 0.033(6) 0.064(8) -0.001(6) -0.003(6) -0.006(5)
C101 0.080(9) 0.051(7) 0.039(7) 0.000(6) -0.015(6) -0.017(7)
C102 0.088(11) 0.092(12) 0.070(10) 0.025(9) -0.026(8) -0.035(9)
Cl7 0.177(5) 0.088(3) 0.133(5) -0.032(3) 0.008(4) -0.053(3)
Cl8 0.137(4) 0.111(4) 0.074(3) -0.011(2) -0.013(3) -0.040(3)
Cl9 0.195(5) 0.066(3) 0.070(3) -0.006(2) -0.036(3) -0.011(3)
C103 0.105(13) 0.070(11) 0.090(13) -0.008(9) 0.010(10) -0.036(10)
C104 0.111(13) 0.086(12) 0.060(10) -0.001(9) 0.006(9) -0.037(10)
C105 0.167(17) 0.047(9) 0.066(11) 0.006(8) -0.029(11) -0.021(10)
C106 0.134(14) 0.055(9) 0.065(10) 0.010(7) -0.017(10) -0.027(9)
C107 0.137(16) 0.051(9) 0.098(13) 0.015(9) -0.009(11) -0.014(10)
C108 0.139(15) 0.045(8) 0.075(12) 0.012(8) -0.001(11) -0.023(9)
Cl11 0.120(13) 0.063(9) 0.163(16) -0.001(9) -0.021(11) -0.036(8)
Cl13 0.179(8) 0.175(8) 0.113(6) -0.042(6) -0.017(6) -0.088(7)
Cl10 0.131(4) 0.132(4) 0.106(4) 0.011(3) 0.019(3) -0.024(3)
Cl12 0.165(5) 0.145(5) 0.097(4) -0.006(4) 0.006(4) 0.003(4)
C109 0.095(13) 0.089(13) 0.096(14) 0.002(11) 0.014(10) -0.014(10)
C110 0.18(2) 0.110(15) 0.067(12) -0.029(11) 0.013(12) -0.081(15)
C111 0.157(19) 0.102(15) 0.086(14) -0.032(12) 0.050(13) -0.060(14)
C112 0.117(15) 0.069(11) 0.103(15) -0.010(11) -0.005(12) -0.013(10)
C113 0.17(2) 0.069(12) 0.120(18) -0.034(12) 0.045(15) -0.006(13)
C114 0.075(11) 0.085(12) 0.101(14) -0.023(11) 0.002(10) -0.011(9)
O1 0.074(6) 0.057(5) 0.030(4) -0.017(4) -0.007(4) -0.014(4)
O2 0.108(7) 0.082(7) 0.030(5) -0.022(4) 0.000(5) -0.054(6)
O3 0.064(5) 0.079(6) 0.021(4) 0.018(4) -0.015(4) 0.002(5)
O4 0.059(5) 0.064(5) 0.022(4) 0.005(4) -0.013(4) 0.001(4)
O5 0.048(5) 0.017(3) 0.090(6) 0.002(4) 0.005(4) -0.009(3)
O6 0.060(5) 0.015(3) 0.049(5) -0.004(3) -0.010(4) -0.005(3)
O7 0.074(5) 0.055(5) 0.024(4) -0.016(3) 0.002(4) -0.033(4)
O8 0.075(5) 0.067(5) 0.025(4) -0.023(4) -0.002(4) -0.039(5)
O9 0.063(5) 0.052(5) 0.016(4) 0.010(3) -0.005(3) 0.004(4)
O10 0.053(5) 0.037(4) 0.021(4) 0.008(3) -0.011(3) 0.007(4)
O11 0.050(4) 0.014(3) 0.047(4) 0.000(3) -0.007(3) -0.005(3)
O12 0.046(4) 0.018(3) 0.071(6) 0.002(3) 0.001(4) -0.004(3)
C1 0.054(6) 0.023(5) 0.015(4) -0.005(4) -0.011(4) -0.013(4)
C2 0.056(6) 0.010(4) 0.014(4) -0.001(3) -0.017(4) -0.002(4)
C3 0.051(6) 0.020(4) 0.019(5) -0.007(4) -0.009(4) -0.010(4)
C4 0.048(6) 0.024(5) 0.019(5) 0.003(4) -0.013(4) -0.009(4)
C5 0.060(7) 0.018(4) 0.014(4) -0.002(3) -0.014(4) -0.006(4)
C6 0.061(7) 0.022(5) 0.009(4) -0.004(3) -0.012(4) -0.009(4)
C7 0.068(7) 0.020(5) 0.023(5) 0.001(4) -0.015(5) -0.007(5)
C8 0.069(7) 0.032(5) 0.015(5) 0.002(4) -0.021(5) -0.014(5)
C9 0.066(6) 0.030(4) 0.012(4) -0.008(3) -0.011(4) -0.015(4)
C10 0.064(6) 0.032(4) 0.015(4) -0.005(3) -0.011(4) -0.014(4)
C11 0.054(5) 0.025(4) 0.013(4) -0.005(3) -0.013(4) -0.011(4)
C12 0.048(5) 0.024(4) 0.017(4) -0.004(3) -0.008(4) -0.010(4)
C13 0.062(6) 0.030(4) 0.011(4) -0.006(3) -0.012(4) -0.017(4)
C14 0.073(6) 0.032(4) 0.019(4) -0.007(3) -0.013(4) -0.018(4)
C15 0.043(6) 0.018(4) 0.018(5) -0.001(4) -0.004(4) -0.008(4)
C16 0.035(5) 0.015(4) 0.017(4) -0.004(3) -0.006(4) -0.005(4)
C17 0.030(5) 0.021(4) 0.019(5) -0.008(3) -0.007(4) -0.008(4)
C18 0.030(5) 0.021(4) 0.015(4) 0.004(3) -0.009(4) -0.002(4)
C19 0.033(5) 0.015(4) 0.019(4) 0.000(3) -0.006(4) -0.008(4)
C20 0.030(5) 0.019(4) 0.021(5) -0.006(3) -0.004(4) -0.008(4)
C21 0.038(5) 0.014(4) 0.014(4) -0.004(3) -0.008(4) -0.007(4)
C22 0.042(6) 0.017(4) 0.019(5) 0.001(3) -0.007(4) -0.010(4)
C23 0.035(5) 0.016(4) 0.020(5) -0.005(3) -0.007(4) -0.002(4)
C24 0.040(6) 0.034(5) 0.018(5) -0.003(4) -0.005(4) -0.015(4)
C25 0.041(6) 0.008(4) 0.022(5) -0.001(3) -0.013(4) -0.001(4)
C26 0.041(6) 0.017(4) 0.029(5) -0.004(4) -0.009(4) -0.005(4)
C27 0.045(6) 0.019(4) 0.025(5) 0.001(4) -0.017(4) -0.005(4)
C28 0.038(6) 0.013(4) 0.045(6) 0.000(4) -0.011(5) -0.007(4)
C29 0.043(6) 0.018(4) 0.025(5) 0.000(4) -0.008(4) -0.006(4)
C30 0.045(6) 0.017(4) 0.024(5) 0.003(4) -0.013(4) -0.007(4)
C31 0.042(6) 0.017(4) 0.022(5) 0.000(4) -0.010(4) -0.005(4)
C32 0.036(5) 0.021(5) 0.021(5) 0.001(4) -0.011(4) -0.005(4)
C33 0.035(5) 0.014(4) 0.030(5) -0.003(4) -0.004(4) -0.004(4)
C34 0.032(5) 0.024(5) 0.022(5) -0.001(4) -0.008(4) -0.007(4)
C35 0.031(5) 0.017(4) 0.021(5) 0.005(3) -0.011(4) -0.005(4)
C36 0.028(5) 0.017(4) 0.024(5) 0.003(3) -0.007(4) -0.006(4)
C37 0.036(5) 0.018(4) 0.013(4) 0.004(3) -0.010(4) -0.006(4)
C38 0.033(5) 0.014(4) 0.018(5) 0.005(3) -0.010(4) 0.001(4)
C39 0.030(5) 0.024(5) 0.023(5) -0.002(4) -0.005(4) -0.009(4)
C40 0.031(5) 0.022(4) 0.019(5) 0.000(4) -0.007(4) -0.004(4)
C41 0.033(5) 0.024(4) 0.019(5) 0.002(4) -0.013(4) -0.012(4)
C42 0.042(6) 0.022(5) 0.023(5) 0.002(4) -0.014(4) -0.002(4)
C43 0.047(6) 0.034(5) 0.020(5) -0.009(4) -0.004(4) -0.012(5)
C44 0.050(6) 0.027(5) 0.018(5) 0.010(4) -0.017(4) -0.014(4)
C45 0.046(6) 0.024(5) 0.028(5) 0.009(4) -0.017(5) -0.001(4)
C46 0.048(6) 0.019(4) 0.020(5) 0.000(4) -0.017(4) -0.001(4)
C47 0.057(7) 0.031(5) 0.022(5) 0.003(4) -0.013(5) -0.014(5)
C48 0.059(7) 0.025(5) 0.015(5) -0.002(4) -0.013(4) -0.011(5)
C49 0.058(7) 0.020(4) 0.015(5) -0.004(4) -0.012(4) -0.008(4)
C50 0.056(7) 0.056(7) 0.032(6) -0.019(5) -0.015(5) -0.015(6)
C51 0.051(7) 0.048(7) 0.042(7) -0.025(5) -0.003(5) -0.005(5)
C52 0.051(7) 0.039(6) 0.019(5) -0.012(4) -0.003(5) -0.018(5)
C53 0.070(9) 0.073(9) 0.043(7) -0.029(6) -0.006(6) -0.034(7)
C54 0.063(8) 0.057(7) 0.043(7) -0.038(6) 0.002(6) -0.016(6)
C55 0.072(9) 0.039(6) 0.028(6) -0.001(5) -0.012(6) -0.023(6)
C56 0.051(6) 0.030(5) 0.018(5) -0.002(4) -0.014(4) -0.006(5)
C57 0.055(7) 0.044(6) 0.027(6) 0.008(5) -0.016(5) -0.017(5)
C58 0.054(7) 0.050(6) 0.017(5) 0.004(5) -0.014(5) -0.005(5)
C59 0.054(7) 0.048(7) 0.030(6) 0.008(5) -0.014(5) -0.004(6)
C60 0.060(7) 0.042(6) 0.019(5) 0.003(4) -0.011(5) 0.012(5)
C61 0.065(8) 0.050(7) 0.022(6) 0.003(5) -0.009(5) 0.000(6)
C62 0.062(8) 0.055(7) 0.017(5) 0.005(5) -0.017(5) -0.009(6)
C63 0.033(5) 0.011(4) 0.020(5) -0.007(3) -0.006(4) -0.002(4)
C64 0.033(5) 0.021(4) 0.025(5) -0.003(4) -0.003(4) -0.005(4)
C65 0.039(6) 0.017(4) 0.030(5) -0.001(4) -0.004(4) -0.006(4)
C66 0.043(6) 0.019(4) 0.031(5) -0.003(4) -0.011(4) -0.010(4)
C67 0.043(6) 0.012(4) 0.033(5) -0.011(4) -0.006(4) 0.001(4)
C68 0.042(6) 0.024(5) 0.020(5) 0.001(4) -0.013(4) -0.008(4)
C69 0.036(6) 0.019(5) 0.038(6) -0.006(4) -0.005(5) -0.006(4)
C70 0.041(5) 0.012(4) 0.018(5) -0.006(3) -0.015(4) -0.006(4)
C71 0.042(6) 0.019(4) 0.024(5) 0.005(4) -0.012(4) -0.007(4)
C72 0.043(6) 0.020(5) 0.027(5) -0.008(4) -0.007(4) -0.005(4)
C73 0.045(6) 0.028(5) 0.023(5) -0.011(4) -0.003(4) -0.011(4)
C74 0.056(7) 0.039(6) 0.018(5) -0.007(4) -0.005(5) -0.014(5)
C75 0.048(6) 0.029(5) 0.012(4) -0.003(4) -0.004(4) -0.017(4)
C76 0.059(8) 0.044(6) 0.036(7) -0.003(5) -0.003(6) -0.022(6)
C77 0.028(5) 0.020(4) 0.024(5) 0.006(4) -0.014(4) -0.005(4)
C78 0.043(6) 0.027(5) 0.023(5) -0.005(4) -0.004(4) -0.001(4)
C79 0.039(6) 0.029(5) 0.023(5) 0.002(4) 0.000(4) 0.002(4)
C80 0.041(6) 0.032(5) 0.025(5) 0.008(4) -0.014(4) -0.004(4)
C81 0.031(5) 0.026(5) 0.029(5) 0.013(4) -0.014(4) -0.004(4)
C82 0.037(5) 0.021(4) 0.018(5) -0.003(4) -0.008(4) -0.004(4)
C83 0.054(7) 0.046(6) 0.021(5) 0.007(5) -0.011(5) -0.016(6)
C84 0.033(5) 0.018(4) 0.019(5) 0.006(3) -0.011(4) -0.006(4)
C85 0.031(5) 0.018(4) 0.026(5) 0.002(4) -0.007(4) -0.004(4)
C86 0.040(6) 0.015(4) 0.031(5) 0.005(4) -0.011(4) -0.009(4)
C87 0.030(5) 0.016(4) 0.034(5) 0.000(4) -0.010(4) -0.002(4)
C88 0.033(5) 0.021(5) 0.030(5) -0.004(4) -0.006(4) -0.002(4)
C89 0.035(5) 0.018(4) 0.032(5) 0.005(4) -0.011(4) -0.011(4)
C90 0.042(6) 0.022(5) 0.041(6) 0.002(5) -0.011(5) -0.007(5)

loop_
_atom_type_symbol
_atom_type_description
_atom_type_scat_dispersion_real
_atom_type_scat_dispersion_imag
_atom_type_scat_source
C C 0.0181 0.0091
;
International Tables for Crystallography
(Vol. C, Tables 4.2.6.8 and 6.1.1.4)
;
H H 0.0000 0.0000
;
International Tables for Crystallography
(Vol. C, Table 6.1.1.4)
;
Cl Cl 0.3639 0.7018
;
International Tables for Crystallography
(Vol. C, Tables 4.2.6.8 and 6.1.1.4)
;
O O 0.0492 0.0322
;
International Tables for Crystallography
(Vol. C, Tables 4.2.6.8 and 6.1.1.4)
;

loop_
_geom_angle_atom_site_label_1
_geom_angle_atom_site_label_2
_geom_angle_atom_site_label_3
_geom_angle
_geom_angle_site_symmetry_1
C92 C91 C96 117.8(13) .
C92 C91 Cl1 123.3(13) .
C96 C91 Cl1 118.9(13) .
C93 C92 C91 121.2(14) .
C93 C92 Cl2 119.8(12) .
C91 C92 Cl2 119.0(11) .
C94 C93 C92 121.7(15) .
C94 C93 H93 119.2 .
C92 C93 H93 119.2 .
C93 C94 C95 117.0(14) .
C93 C94 Cl3 120.3(12) .
C95 C94 Cl3 122.6(12) .
C96 C95 C94 125.6(15) .
C96 C95 H95 117.2 .
C94 C95 H95 117.2 .
C95 C96 C91 116.6(15) .
C95 C96 H96 121.7 .
C91 C96 H96 121.7 .
C98 C97 C102 120.8(12) .
C98 C97 Cl4 120.8(12) .
C102 C97 Cl4 118.4(13) .
C97 C98 C99 120.5(12) .
C97 C98 Cl5 121.5(10) .
C99 C98 Cl5 117.8(12) .
C100 C99 C98 119.4(12) .
C100 C99 H99 120.3 .
C98 C99 H99 120.3 .
C99 C100 C101 121.3(11) .
C99 C100 Cl6 118.8(10) .
C101 C100 Cl6 119.9(9) .
C102 C101 C100 122.1(13) .
C102 C101 H101 119.0 .
C100 C101 H101 119.0 .
C101 C102 C97 115.7(14) .
C101 C102 H102 122.1 .
C97 C102 H102 122.1 .
C108 C103 C104 119.5(15) .
C108 C103 Cl7 119.8(13) .
C104 C103 Cl7 120.7(14) .
C105 C104 C103 120.6(15) .
C105 C104 Cl8 119.3(13) .
C103 C104 Cl8 120.1(14) .
C104 C105 C106 119.0(14) .
C104 C105 H105 120.5 .
C106 C105 H105 120.5 .
C105 C106 C107 120.8(15) .
C105 C106 Cl9 121.1(11) .
C107 C106 Cl9 118.0(13) .
C108 C107 C106 117.3(17) .
C108 C107 H107 121.3 .
C106 C107 H107 121.3 .
C103 C108 C107 122.5(15) .
C103 C108 H108 118.7 .
C107 C108 H108 118.7 .
C110 C109 C114 126.6(18) .
C110 C109 Cl10 116.4(16) .
C114 C109 Cl10 117.0(15) .
C109 C110 C111 116.7(17) .
C109 C110 Cl11 117.6(18) .
C111 C110 Cl11 124.5(15) .
C109 C110 H110 121.7 .
C111 C110 H110 121.7 .
C112 C111 C110 120.2(19) .
C112 C111 Cl13 123.1(19) .
C110 C111 Cl13 116.8(14) .
C112 C111 H111 119.9 .
C110 C111 H111 119.9 .
C111 C112 C113 122.0(19) .
C111 C112 Cl12 118.3(17) .
C113 C112 Cl12 119.7(15) .
C112 C113 C114 122.8(17) .
C112 C113 H113 118.6 .
C114 C113 H113 118.6 .
C109 C114 C113 111.5(16) .
C109 C114 H114 124.2 .
C113 C114 H114 124.2 .
C120 Cl14 C119 33.2(9) .
C116 C115 C120 111.8(16) .
C116 C115 Cl15 127.3(14) .
C120 C115 Cl15 121.0(14) .
C117 C116 C115 126.7(19) .
C117 C116 Cl16 120.6(16) .
C115 C116 Cl16 112.3(14) .
C117 C116 H116 116.7 .
C115 C116 H116 116.7 .
C116 C117 C118 122(2) .
C116 C117 H117 118.8 .
C118 C117 H117 118.8 .
C117 C118 C119 116(2) .
C117 C118 Cl17 123.8(17) .
C119 C118 Cl17 119.1(17) .
C120 C119 C118 121(2) .
C120 C119 Cl14 39.1(12) .
C118 C119 Cl14 154.3(17) .
C120 C119 H119 119.7 .
C118 C119 H119 119.7 .
Cl14 C119 H119 82.8 .
C119 C120 C115 122(2) .
C119 C120 Cl14 107.7(18) .
C115 C120 Cl14 124.9(17) .
C119 C120 H120 119.0 .
C115 C120 H120 119.0 .
C122 C121 C126 128.1 .
C122 C121 Cl18 113.2 .
C126 C121 Cl18 118.7 .
C123 C122 C121 116.4 .
C123 C122 Cl20 114.6 .
C121 C122 Cl20 128.8 .
C122 C123 C124 113.8 .
C122 C123 H123 123.1 .
C124 C123 H123 123.1 .
C123 C124 C125 133.5 .
C123 C124 Cl19 115.2 .
C125 C124 Cl19 110.9 .
C126 C125 C124 107.2 .
C126 C125 H125 126.4 .
C124 C125 H125 126.4 .
C125 C126 C121 119.7 .
C125 C126 H126 120.2 .
C121 C126 H126 120.2 .
C128 C127 C132 117.5 .
C128 C127 Cl21 120.8 .
C132 C127 Cl21 121.5 .
C127 C128 C129 118.9 .
C127 C128 Cl22 121.3 .
C129 C128 Cl22 119.8 .
C130 C129 C128 114.7 .
C130 C129 H129 122.6 .
C128 C129 H129 122.6 .
C129 C130 C131 125.9 .
C129 C130 Cl23 114.7 .
C131 C130 Cl23 118.3 .
C132 C131 C130 113.7 .
C132 C131 H131 123.1 .
C130 C131 H131 123.1 .
C131 C132 C127 127.4 .
C131 C132 H132 116.3 .
C127 C132 H132 116.3 .
C138 C133 C134 119.7 .
C138 C133 Cl24 118.1 .
C134 C133 Cl24 122.2 .
C135 C134 C133 119.6 .
C135 C134 Cl25 118.1 .
C133 C134 Cl25 122.3 .
C136 C135 C134 120.5 .
C136 C135 H135 119.7 .
C134 C135 H135 119.7 .
C137 C136 C135 119.8 .
C137 C136 Cl26 114.0 .
C135 C136 Cl26 126.1 .
C136 C137 C138 119.9 .
C136 C137 H137 120.0 .
C138 C137 H137 120.0 .
C137 C138 C133 120.4 .
C137 C138 H138 119.8 .
C133 C138 H138 119.8 .
C144 C139 C140 119.6 .
C144 C139 Cl27 118.1 .
C140 C139 Cl27 122.3 .
C141 C140 C139 119.7 .
C141 C140 Cl28 118.1 .
C139 C140 Cl28 122.2 .
C142 C141 C140 120.3 .
C142 C141 H141 119.8 .
C140 C141 H141 119.8 .
C143 C142 C141 119.9 .
C143 C142 Cl29 120.0 .
C141 C142 Cl29 120.1 .
C142 C143 C144 119.8 .
C142 C143 H143 120.1 .
C144 C143 H143 120.1 .
C143 C144 C139 120.5 .
C143 C144 H144 119.7 .
C139 C144 H144 119.7 .
C150 C145 C146 119.6 .
C150 C145 Cl30 118.1 .
C146 C145 Cl30 122.3 .
C147 C146 C145 119.7 .
C147 C146 Cl31 118.1 .
C145 C146 Cl31 122.2 .
C148 C147 C146 120.4 .
C148 C147 H147 119.8 .
C146 C147 H147 119.8 .
C149 C148 C147 119.9 .
C149 C148 Cl32 119.9 .
C147 C148 Cl32 120.1 .
C148 C149 C150 119.8 .
C148 C149 H149 120.1 .
C150 C149 H149 120.1 .
C149 C150 C145 120.5 .
C149 C150 H150 119.7 .
C145 C150 H150 119.7 .
C152 C151 C156 126.9 .
C152 C151 Cl34 125.3 .
C156 C151 Cl34 104.2 .
C153 C152 C151 114.9 .
C153 C152 H152 122.6 .
C151 C152 H152 122.6 .
C154 C153 C152 122.8 .
C154 C153 H153 118.6 .
C152 C153 H153 118.6 .
C153 C154 C155 133.4 .
C153 C154 Cl33 119.7 .
C155 C154 Cl33 106.4 .
C156 C155 C154 110.9 .
C156 C155 Cl35 115.3 .
C154 C155 Cl35 132.2 .
C151 C156 C155 109.0 .
C151 C156 H156 125.5 .
C155 C156 H156 125.5 .
Cl36 Cl36 C157 107(3) 2_767
C162 C157 C158 119.6 .
C162 C157 Cl36 118.1 .
C158 C157 Cl36 122.3 .
C159 C158 C157 119.7 .
C159 C158 Cl37 118.1 .
C157 C158 Cl37 122.2 .
C160 C159 C158 120.4 .
C160 C159 H159 119.8 .
C158 C159 H159 119.8 .
C161 C160 C159 119.9 .
C161 C160 Cl38 119.9 .
C159 C160 Cl38 120.1 .
C160 C161 C162 119.8 .
C160 C161 H161 120.1 .
C162 C161 H161 120.1 .
C161 C162 C157 120.5 .
C161 C162 H162 119.7 .
C157 C162 H162 119.7 .
C168 C163 C164 119.6 .
C168 C163 Cl39 118.1 .
C164 C163 Cl39 122.3 .
C165 C164 C163 119.7 .
C165 C164 Cl40 118.1 .
C163 C164 Cl40 122.2 .
C166 C165 C164 120.3 .
C166 C165 H165 119.8 .
C164 C165 H165 119.8 .
C167 C166 C165 120.0 .
C167 C166 Cl41 119.9 .
C165 C166 Cl41 120.1 .
C166 C167 C168 119.8 .
C166 C167 H167 120.1 .
C168 C167 H167 120.1 .
C167 C168 C163 120.5 .
C167 C168 H168 119.7 .
C163 C168 H168 119.7 .
C55 O2 H2A 109.5 .
C62 O3 H3 109.5 .
C69 O6 H6 109.5 .
C76 O8 H8 109.5 .
C83 O9 H9 109.5 .
C90 O12 H12 109.5 .
C6 C1 C2 119.3(8) .
C6 C1 C48 120.9(7) .
C2 C1 C48 119.8(8) .
C3 C2 C1 124.1(8) .
C3 C2 H2 118.0 .
C1 C2 H2 118.0 .
C2 C3 C4 117.0(7) .
C2 C3 C49 120.5(8) .
C4 C3 C49 122.5(8) .
C5 C4 C3 119.1(8) .
C5 C4 C56 119.1(8) .
C3 C4 C56 121.7(8) .
C4 C5 C6 121.9(8) .
C4 C5 H5 119.0 .
C6 C5 H5 119.0 .
C1 C6 C7 121.6(8) .
C1 C6 C5 118.6(7) .
C7 C6 C5 119.7(8) .
C8 C7 C6 178.6(10) .
C7 C8 C9 179.6(13) .
C10 C9 C14 120.5(8) .
C10 C9 C8 121.5(8) .
C14 C9 C8 118.0(8) .
C9 C10 C11 120.8(9) .
C9 C10 H10 119.6 .
C11 C10 H10 119.6 .
C10 C11 C12 119.7(9) .
C10 C11 H11 120.2 .
C12 C11 H11 120.2 .
C13 C12 C11 119.3(8) .
C13 C12 C15 119.9(8) .
C11 C12 C15 120.7(8) .
C12 C13 C14 121.8(9) .
C12 C13 H13 119.1 .
C14 C13 H13 119.1 .
C13 C14 C9 117.9(9) .
C13 C14 H14 121.1 .
C9 C14 H14 121.1 .
C16 C15 C12 176.3(10) .
C15 C16 C17 173.6(10) .
C18 C17 C22 118.4(7) .
C18 C17 C16 121.4(8) .
C22 C17 C16 120.2(7) .
C17 C18 C19 123.6(8) .
C17 C18 H18 118.2 .
C19 C18 H18 118.2 .
C18 C19 C20 118.3(7) .
C18 C19 C63 119.2(7) .
C20 C19 C63 122.4(7) .
C21 C20 C19 118.7(7) .
C21 C20 C70 118.2(7) .
C19 C20 C70 123.0(7) .
C20 C21 C22 122.7(8) .
C20 C21 H21 118.7 .
C22 C21 H21 118.7 .
C21 C22 C23 120.8(8) .
C21 C22 C17 118.3(7) .
C23 C22 C17 120.9(7) .
C24 C23 C22 175.3(10) .
C23 C24 C25 179.4(9) .
C30 C25 C26 118.5(7) .
C30 C25 C24 120.3(7) .
C26 C25 C24 121.2(7) .
C27 C26 C25 121.1(8) .
C27 C26 H26 119.4 .
C25 C26 H26 119.4 .
C28 C27 C26 120.0(8) .
C28 C27 H27 120.0 .
C26 C27 H27 120.0 .
C27 C28 C29 120.7(8) .
C27 C28 C31 121.9(8) .
C29 C28 C31 117.4(8) .
C30 C29 C28 119.7(8) .
C30 C29 H29 120.2 .
C28 C29 H29 120.2 .
C29 C30 C25 119.9(8) .
C29 C30 H30 120.0 .
C25 C30 H30 120.0 .
C32 C31 C28 178.6(11) .
C31 C32 C33 178.5(10) .
C34 C33 C38 118.1(7) .
C34 C33 C32 120.2(8) .
C38 C33 C32 121.6(8) .
C35 C34 C33 121.5(8) .
C35 C34 H34 119.3 .
C33 C34 H34 119.3 .
C34 C35 C36 119.7(7) .
C34 C35 C77 117.3(7) .
C36 C35 C77 123.0(7) .
C35 C36 C37 119.9(7) .
C35 C36 C84 122.7(7) .
C37 C36 C84 117.4(7) .
C38 C37 C36 121.3(8) .
C38 C37 H37 119.3 .
C36 C37 H37 119.3 .
C37 C38 C33 119.5(7) .
C37 C38 C39 121.3(8) .
C33 C38 C39 119.2(7) .
C40 C39 C38 176.1(10) .
C39 C40 C41 177.0(10) .
C46 C41 C40 120.5(8) .
C46 C41 C42 117.7(7) .
C40 C41 C42 121.8(8) .
C43 C42 C41 121.5(8) .
C43 C42 H42 119.2 .
C41 C42 H42 119.2 .
C42 C43 C44 120.4(8) .
C42 C43 H43 119.8 .
C44 C43 H43 119.8 .
C43 C44 C45 119.4(8) .
C43 C44 C47 120.6(9) .
C45 C44 C47 119.9(9) .
C46 C45 C44 119.2(8) .
C46 C45 H45 120.4 .
C44 C45 H45 120.4 .
C41 C46 C45 121.8(8) .
C41 C46 H46 119.1 .
C45 C46 H46 119.1 .
C48 C47 C44 178.9(12) .
C47 C48 C1 176.6(12) .
C54 C49 C50 119.6(9) .
C54 C49 C3 120.3(9) .
C50 C49 C3 120.0(9) .
C49 C50 C51 119.5(10) .
C49 C50 H50 120.2 .
C51 C50 H50 120.2 .
C52 C51 C50 121.4(10) .
C52 C51 H51 119.3 .
C50 C51 H51 119.3 .
C51 C52 C53 120.2(9) .
C51 C52 C55 120.5(10) .
C53 C52 C55 119.3(10) .
C52 C53 C54 118.9(11) .
C52 C53 H53 120.6 .
C54 C53 H53 120.6 .
C49 C54 C53 120.3(11) .
C49 C54 H54 119.8 .
C53 C54 H54 119.8 .
O1 C55 O2 127.1(10) .
O1 C55 C52 116.8(10) .
O2 C55 C52 116.1(11) .
C61 C56 C57 119.0(9) .
C61 C56 C4 120.5(9) .
C57 C56 C4 120.4(9) .
C58 C57 C56 119.6(10) .
C58 C57 H57 120.2 .
C56 C57 H57 120.2 .
C57 C58 C59 119.5(10) .
C57 C58 H58 120.2 .
C59 C58 H58 120.2 .
C60 C59 C58 120.7(9) .
C60 C59 C62 120.5(10) .
C58 C59 C62 118.8(10) .
C59 C60 C61 121.7(10) .
C59 C60 H60 119.1 .
C61 C60 H60 119.1 .
C60 C61 C56 119.4(10) .
C60 C61 H61 120.3 .
C56 C61 H61 120.3 .
O4 C62 O3 124.9(9) .
O4 C62 C59 122.0(10) .
O3 C62 C59 113.0(10) .
C68 C63 C64 118.2(7) .
C68 C63 C19 122.4(8) .
C64 C63 C19 119.4(8) .
C65 C64 C63 119.9(9) .
C65 C64 H64 120.0 .
C63 C64 H64 120.0 .
C64 C65 C66 120.9(9) .
C64 C65 H65 119.6 .
C66 C65 H65 119.6 .
C67 C66 C65 119.1(8) .
C67 C66 C69 122.0(9) .
C65 C66 C69 118.8(9) .
C68 C67 C66 120.8(9) .
C68 C67 H67 119.6 .
C66 C67 H67 119.6 .
C67 C68 C63 121.1(9) .
C67 C68 H68 119.4 .
C63 C68 H68 119.4 .
O5 C69 O6 123.2(8) .
O5 C69 C66 121.6(9) .
O6 C69 C66 115.2(9) .
C75 C70 C71 119.0(8) .
C75 C70 C20 122.1(8) .
C71 C70 C20 118.8(8) .
C72 C71 C70 119.8(9) .
C72 C71 H71 120.1 .
C70 C71 H71 120.1 .
C71 C72 C73 121.3(9) .
C71 C72 H72 119.4 .
C73 C72 H72 119.4 .
C72 C73 C74 118.2(8) .
C72 C73 C76 119.8(9) .
C74 C73 C76 122.0(9) .
C75 C74 C73 119.2(9) .
C75 C74 H74 120.4 .
C73 C74 H74 120.4 .
C70 C75 C74 122.5(9) .
C70 C75 H75 118.8 .
C74 C75 H75 118.8 .
O7 C76 O8 123.9(10) .
O7 C76 C73 120.7(10) .
O8 C76 C73 115.4(10) .
C78 C77 C82 118.1(8) .
C78 C77 C35 121.2(8) .
C82 C77 C35 120.6(8) .
C77 C78 C79 121.2(9) .
C77 C78 H78 119.4 .
C79 C78 H78 119.4 .
C80 C79 C78 119.1(9) .
C80 C79 H79 120.5 .
C78 C79 H79 120.5 .
C81 C80 C79 120.6(8) .
C81 C80 C83 117.0(8) .
C79 C80 C83 122.4(9) .
C80 C81 C82 119.9(8) .
C80 C81 H81 120.1 .
C82 C81 H81 120.1 .
C81 C82 C77 121.1(9) .
C81 C82 H82 119.4 .
C77 C82 H82 119.4 .
O10 C83 O9 124.1(9) .
O10 C83 C80 120.4(9) .
O9 C83 C80 115.5(9) .
C85 C84 C89 117.5(8) .
C85 C84 C36 121.7(8) .
C89 C84 C36 120.8(8) .
C86 C85 C84 121.2(9) .
C86 C85 H85 119.4 .
C84 C85 H85 119.4 .
C85 C86 C87 121.4(9) .
C85 C86 H86 119.3 .
C87 C86 H86 119.3 .
C86 C87 C88 118.5(8) .
C86 C87 C90 120.6(9) .
C88 C87 C90 120.8(9) .
C89 C88 C87 119.5(9) .
C89 C88 H88 120.2 .
C87 C88 H88 120.2 .
C88 C89 C84 121.8(9) .
C88 C89 H89 119.1 .
C84 C89 H89 119.1 .
O11 C90 O12 124.7(8) .
O11 C90 C87 119.2(9) .
O12 C90 C87 116.1(9) .

loop_
_geom_bond_atom_site_label_1
_geom_bond_atom_site_label_2
_geom_bond_distance
_geom_bond_site_symmetry_2
Cl1 C91 1.679(15) .
Cl2 C92 1.671(15) .
Cl3 C94 1.699(15) .
C91 C92 1.41(2) .
C91 C96 1.51(2) .
C92 C93 1.401(17) .
C93 C94 1.395(18) .
C93 H93 0.9500 .
C94 C95 1.41(2) .
C95 C96 1.36(2) .
C95 H95 0.9500 .
C96 H96 0.9500 .
Cl4 C97 1.729(14) .
Cl5 C98 1.723(13) .
Cl6 C100 1.725(12) .
C97 C98 1.37(2) .
C97 C102 1.48(2) .
C98 C99 1.374(17) .
C99 C100 1.368(15) .
C99 H99 0.9500 .
C100 C101 1.396(16) .
C101 C102 1.355(17) .
C101 H101 0.9500 .
C102 H102 0.9500 .
Cl7 C103 1.754(16) .
Cl8 C104 1.738(16) .
Cl9 C106 1.741(15) .
C103 C108 1.34(2) .
C103 C104 1.39(2) .
C104 C105 1.35(2) .
C105 C106 1.38(2) .
C105 H105 0.9500 .
C106 C107 1.400(19) .
C107 C108 1.37(2) .
C107 H107 0.9500 .
C108 H108 0.9500 .
Cl11 C110 1.67(2) .
Cl13 C111 1.73(2) .
Cl10 C109 1.742(18) .
Cl12 C112 1.731(19) .
C109 C110 1.40(2) .
C109 C114 1.43(2) .
C110 C111 1.48(3) .
C110 H110 0.9500 .
C111 C112 1.32(2) .
C111 H111 0.9500 .
C112 C113 1.41(3) .
C113 C114 1.48(3) .
C113 H113 0.9500 .
C114 H114 0.9500 .
Cl14 C120 1.50(2) .
Cl14 C119 2.26(3) .
Cl16 C116 1.73(2) .
Cl15 C115 1.630(16) .
Cl17 C118 1.70(2) .
C115 C116 1.45(2) .
C115 C120 1.48(2) .
C116 C117 1.29(2) .
C116 H116 0.9500 .
C117 C118 1.33(2) .
C117 H117 0.9500 .
C118 C119 1.54(3) .
C119 C120 1.30(2) .
C119 H119 0.9500 .
C120 H120 0.9500 .
Cl18 C121 1.8196 .
Cl19 C124 1.7021 .
Cl20 C122 1.7322 .
C121 C122 1.4555 .
C121 C126 1.4882 .
C122 C123 1.4546 .
C123 C124 1.4752 .
C123 H123 0.9500 .
C124 C125 1.5418 .
C125 C126 1.4826 .
C125 H125 0.9500 .
C126 H126 0.9500 .
Cl21 C127 1.6612 .
Cl22 C128 1.7333 .
Cl23 C130 1.8900 .
C127 C128 1.4186 .
C127 C132 1.5092 .
C128 C129 1.4768 .
C129 C130 1.3869 .
C129 H129 0.9500 .
C130 C131 1.5283 .
C131 C132 1.2050 .
C131 H131 0.9500 .
C132 H132 0.9500 .
Cl24 C133 1.7305 .
Cl25 C134 1.7303 .
Cl26 C136 1.7629 .
C133 C138 1.3993 .
C133 C134 1.4029 .
C134 C135 1.3986 .
C135 C136 1.3965 .
C135 H135 0.9500 .
C136 C137 1.3963 .
C137 C138 1.3972 .
C137 H137 0.9500 .
C138 H138 0.9500 .
Cl27 C139 1.7300 .
Cl28 C140 1.7306 .
Cl29 C142 1.7259 .
C139 C144 1.3987 .
C139 C140 1.4028 .
C140 C141 1.3991 .
C141 C142 1.3975 .
C141 H141 0.9500 .
C142 C143 1.3963 .
C143 C144 1.3965 .
C143 H143 0.9500 .
C144 H144 0.9500 .
Cl30 C145 1.769(5) .
Cl31 C146 1.769(5) .
Cl32 C148 1.765(5) .
C145 C150 1.430(4) .
C145 C146 1.435(4) .
C146 C147 1.431(4) .
C147 C148 1.429(4) .
C147 H147 0.9500 .
C148 C149 1.428(4) .
C149 C150 1.428(4) .
C149 H149 0.9500 .
C150 H150 0.9500 .
Cl33 C154 2.153(10) .
Cl34 C151 1.905(9) .
Cl35 C155 1.650(8) .
C151 C152 1.427(7) .
C151 C156 1.448(7) .
C152 C153 1.339(6) .
C152 H152 0.9500 .
C153 C154 1.071(5) .
C153 H153 0.9500 .
C154 C155 1.518(7) .
C155 C156 1.517(7) .
C156 H156 0.9500 .
Cl36 Cl36 1.56(10) 2_767
Cl36 C157 1.7301 .
Cl37 C158 1.7304 .
Cl38 C160 1.7258 .
C157 C162 1.3988 .
C157 C158 1.4028 .
C158 C159 1.3995 .
C159 C160 1.3972 .
C159 H159 0.9500 .
C160 C161 1.3963 .
C161 C162 1.3964 .
C161 H161 0.9500 .
C162 H162 0.9500 .
Cl39 C163 1.7301 .
Cl40 C164 1.7304 .
Cl41 C166 1.7257 .
C163 C168 1.3986 .
C163 C164 1.4029 .
C164 C165 1.3994 .
C165 C166 1.3973 .
C165 H165 0.9500 .
C166 C167 1.3962 .
C167 C168 1.3966 .
C167 H167 0.9500 .
C168 H168 0.9500 .
O1 C55 1.247(14) .
O2 C55 1.280(14) .
O2 H2A 0.8400 .
O3 C62 1.314(13) .
O3 H3 0.8400 .
O4 C62 1.192(12) .
O5 C69 1.234(12) .
O6 C69 1.293(12) .
O6 H6 0.8400 .
O7 C76 1.246(13) .
O8 C76 1.265(13) .
O8 H8 0.8400 .
O9 C83 1.302(12) .
O9 H9 0.8400 .
O10 C83 1.206(12) .
O11 C90 1.248(12) .
O12 C90 1.299(12) .
O12 H12 0.8400 .
C1 C6 1.393(12) .
C1 C2 1.394(11) .
C1 C48 1.429(12) .
C2 C3 1.380(11) .
C2 H2 0.9500 .
C3 C4 1.452(12) .
C3 C49 1.474(11) .
C4 C5 1.394(11) .
C4 C56 1.470(12) .
C5 C6 1.419(11) .
C5 H5 0.9500 .
C6 C7 1.414(12) .
C7 C8 1.206(12) .
C8 C9 1.461(12) .
C9 C10 1.365(13) .
C9 C14 1.411(13) .
C10 C11 1.382(11) .
C10 H10 0.9500 .
C11 C12 1.398(12) .
C11 H11 0.9500 .
C12 C13 1.370(12) .
C12 C15 1.441(11) .
C13 C14 1.392(11) .
C13 H13 0.9500 .
C14 H14 0.9500 .
C15 C16 1.182(11) .
C16 C17 1.450(11) .
C17 C18 1.378(11) .
C17 C22 1.429(12) .
C18 C19 1.385(11) .
C18 H18 0.9500 .
C19 C20 1.429(12) .
C19 C63 1.475(11) .
C20 C21 1.381(11) .
C20 C70 1.490(11) .
C21 C22 1.402(11) .
C21 H21 0.9500 .
C22 C23 1.411(11) .
C23 C24 1.213(12) .
C24 C25 1.421(12) .
C25 C30 1.407(11) .
C25 C26 1.416(12) .
C26 C27 1.384(11) .
C26 H26 0.9500 .
C27 C28 1.360(12) .
C27 H27 0.9500 .
C28 C29 1.421(13) .
C28 C31 1.436(11) .
C29 C30 1.389(11) .
C29 H29 0.9500 .
C30 H30 0.9500 .
C31 C32 1.183(11) .
C32 C33 1.436(11) .
C33 C34 1.419(12) .
C33 C38 1.425(12) .
C34 C35 1.393(11) .
C34 H34 0.9500 .
C35 C36 1.396(11) .
C35 C77 1.486(11) .
C36 C37 1.397(11) .
C36 C84 1.492(11) .
C37 C38 1.395(11) .
C37 H37 0.9500 .
C38 C39 1.437(11) .
C39 C40 1.202(11) .
C40 C41 1.406(11) .
C41 C46 1.391(12) .
C41 C42 1.410(12) .
C42 C43 1.376(12) .
C42 H42 0.9500 .
C43 C44 1.398(13) .
C43 H43 0.9500 .
C44 C45 1.407(13) .
C44 C47 1.423(12) .
C45 C46 1.401(12) .
C45 H45 0.9500 .
C46 H46 0.9500 .
C47 C48 1.210(12) .
C49 C54 1.348(15) .
C49 C50 1.375(14) .
C50 C51 1.403(13) .
C50 H50 0.9500 .
C51 C52 1.323(14) .
C51 H51 0.9500 .
C52 C53 1.377(15) .
C52 C55 1.533(13) .
C53 C54 1.423(13) .
C53 H53 0.9500 .
C54 H54 0.9500 .
C56 C61 1.395(14) .
C56 C57 1.425(14) .
C57 C58 1.381(13) .
C57 H57 0.9500 .
C58 C59 1.403(15) .
C58 H58 0.9500 .
C59 C60 1.338(15) .
C59 C62 1.530(13) .
C60 C61 1.386(13) .
C60 H60 0.9500 .
C61 H61 0.9500 .
C63 C68 1.410(12) .
C63 C64 1.418(13) .
C64 C65 1.385(11) .
C64 H64 0.9500 .
C65 C66 1.404(13) .
C65 H65 0.9500 .
C66 C67 1.390(14) .
C66 C69 1.473(12) .
C67 C68 1.373(12) .
C67 H67 0.9500 .
C68 H68 0.9500 .
C70 C75 1.342(12) .
C70 C71 1.418(12) .
C71 C72 1.367(12) .
C71 H71 0.9500 .
C72 C73 1.385(14) .
C72 H72 0.9500 .
C73 C74 1.421(14) .
C73 C76 1.489(13) .
C74 C75 1.374(12) .
C74 H74 0.9500 .
C75 H75 0.9500 .
C77 C78 1.375(13) .
C77 C82 1.393(11) .
C78 C79 1.393(12) .
C78 H78 0.9500 .
C79 C80 1.378(12) .
C79 H79 0.9500 .
C80 C81 1.368(13) .
C80 C83 1.523(12) .
C81 C82 1.372(12) .
C81 H81 0.9500 .
C82 H82 0.9500 .
C84 C85 1.376(12) .
C84 C89 1.418(13) .
C85 C86 1.373(11) .
C85 H85 0.9500 .
C86 C87 1.375(13) .
C86 H86 0.9500 .
C87 C88 1.422(13) .
C87 C90 1.481(12) .
C88 C89 1.354(12) .
C88 H88 0.9500 .
C89 H89 0.9500 .

loop_
_geom_hbond_atom_site_label_D
_geom_hbond_atom_site_label_H
_geom_hbond_atom_site_label_A
_geom_hbond_site_symmetry_A
_geom_hbond_distance_DA
_geom_hbond_distance_DH
_geom_hbond_distance_HA
_geom_hbond_angle_DHA
_geom_hbond_publ_flag
O2 H2A O7 1_566 2.699(12) 0.840 1.873 167.7 no
O3 H3 O10 1_646 2.551(9) 0.840 1.753 157.8 no
O6 H6 O11 1_635 2.635(8) 0.840 1.826 161.1 no
O8 H8 O1 1_544 2.590(11) 0.840 1.770 164.7 no
O9 H9 O4 1_464 2.696(9) 0.840 1.857 175.4 no
O12 H12 Cl14 1_465 2.953(16) 0.840 2.801 92.1 no
O12 H12 O5 1_475 2.624(9) 0.840 1.788 172.8 no

loop_
_geom_torsion_atom_site_label_1
_geom_torsion_atom_site_label_2
_geom_torsion_atom_site_label_3
_geom_torsion_atom_site_label_4
_geom_torsion
_geom_torsion_site_symmetry_1
C96 C91 C92 C93 0(2) .
Cl1 C91 C92 C93 178.6(10) .
C96 C91 C92 Cl2 -178.7(10) .
Cl1 C91 C92 Cl2 0.1(17) .
C91 C92 C93 C94 0(2) .
Cl2 C92 C93 C94 178.9(11) .
C92 C93 C94 C95 0(2) .
C92 C93 C94 Cl3 178.5(10) .
C93 C94 C95 C96 -1(2) .
Cl3 C94 C95 C96 -179.5(13) .
C94 C95 C96 C91 2(2) .
C92 C91 C96 C95 -1(2) .
Cl1 C91 C96 C95 -179.7(12) .
C102 C97 C98 C99 -2(2) .
Cl4 C97 C98 C99 176.3(11) .
C102 C97 C98 Cl5 -177.6(11) .
Cl4 C97 C98 Cl5 0.5(19) .
C97 C98 C99 C100 4(2) .
Cl5 C98 C99 C100 179.6(10) .
C98 C99 C100 C101 -2(2) .
C98 C99 C100 Cl6 178.2(10) .
C99 C100 C101 C102 -1(2) .
Cl6 C100 C101 C102 178.2(11) .
C100 C101 C102 C97 3(2) .
C98 C97 C102 C101 -1(2) .
Cl4 C97 C102 C101 -179.7(11) .
C108 C103 C104 C105 -3(3) .
Cl7 C103 C104 C105 179.0(14) .
C108 C103 C104 Cl8 179.4(14) .
Cl7 C103 C104 Cl8 1(2) .
C103 C104 C105 C106 2(3) .
Cl8 C104 C105 C106 -179.5(15) .
C104 C105 C106 C107 2(3) .
C104 C105 C106 Cl9 177.3(15) .
C105 C106 C107 C108 -5(3) .
Cl9 C106 C107 C108 178.9(14) .
C104 C103 C108 C107 -1(3) .
Cl7 C103 C108 C107 177.0(15) .
C106 C107 C108 C103 5(3) .
C114 C109 C110 C111 4(3) .
Cl10 C109 C110 C111 -176.9(14) .
C114 C109 C110 Cl11 -163.0(17) .
Cl10 C109 C110 Cl11 16(2) .
C109 C110 C111 C112 -6(3) .
Cl11 C110 C111 C112 161.0(18) .
C109 C110 C111 Cl13 174.5(15) .
C110 C111 C112 C113 2(3) .
Cl13 C111 C112 C113 -178.2(17) .
C110 C111 C112 Cl12 -175.7(15) .
Cl13 C111 C112 Cl12 4(3) .
C111 C112 C113 C114 3(3) .
Cl12 C112 C113 C114 -179.1(15) .
C110 C109 C114 C113 0(3) .
Cl10 C109 C114 C113 -178.4(14) .
C112 C113 C114 C109 -4(3) .
C120 C115 C116 C117 -3(3) .
Cl15 C115 C116 C117 175.8(16) .
C120 C115 C116 Cl16 -176.1(13) .
Cl15 C115 C116 Cl16 3(2) .
C115 C116 C117 C118 -2(3) .
Cl16 C116 C117 C118 170.5(16) .
C116 C117 C118 C119 5(3) .
C116 C117 C118 Cl17 173.5(16) .
C117 C118 C119 C120 -2(3) .
Cl17 C118 C119 C120 -171.4(17) .
C117 C118 C119 Cl14 -34(5) .
Cl17 C118 C119 Cl14 157(3) .
C118 C119 C120 C115 -3(3) .
Cl14 C119 C120 C115 155(3) .
C118 C119 C120 Cl14 -158.6(17) .
C116 C115 C120 C119 5(3) .
Cl15 C115 C120 C119 -173.4(17) .
C116 C115 C120 Cl14 156.5(17) .
Cl15 C115 C120 Cl14 -22(3) .
C119 Cl14 C120 C115 -154(3) .
C126 C121 C122 C123 -2.3 .
Cl18 C121 C122 C123 178.0 .
C126 C121 C122 Cl20 -177.6 .
Cl18 C121 C122 Cl20 2.7 .
C121 C122 C123 C124 -0.8 .
Cl20 C122 C123 C124 175.2 .
C122 C123 C124 C125 -4.6 .
C122 C123 C124 Cl19 -176.4 .
C123 C124 C125 C126 11.3 .
Cl19 C124 C125 C126 -176.6 .
C124 C125 C126 C121 -12.4 .
C122 C121 C126 C125 10.3 .
Cl18 C121 C126 C125 -170.0 .
C132 C127 C128 C129 9.2 .
Cl21 C127 C128 C129 -176.2 .
C132 C127 C128 Cl22 -174.5 .
Cl21 C127 C128 Cl22 0.1 .
C127 C128 C129 C130 -11.6 .
Cl22 C128 C129 C130 172.0 .
C128 C129 C130 C131 13.5 .
C128 C129 C130 Cl23 -179.2 .
C129 C130 C131 C132 -12.7 .
Cl23 C130 C131 C132 -179.6 .
C130 C131 C132 C127 9.8 .
C128 C127 C132 C131 -9.3 .
Cl21 C127 C132 C131 176.2 .
C138 C133 C134 C135 0.0 .
Cl24 C133 C134 C135 180.0 .
C138 C133 C134 Cl25 180.0 .
Cl24 C133 C134 Cl25 0.0 .
C133 C134 C135 C136 0.0 .
Cl25 C134 C135 C136 -180.0 .
C134 C135 C136 C137 0.0 .
C134 C135 C136 Cl26 180.0 .
C135 C136 C137 C138 0.0 .
Cl26 C136 C137 C138 -180.0 .
C136 C137 C138 C133 0.0 .
C134 C133 C138 C137 0.0 .
Cl24 C133 C138 C137 180.0 .
C144 C139 C140 C141 0.0 .
Cl27 C139 C140 C141 180.0 .
C144 C139 C140 Cl28 180.0 .
Cl27 C139 C140 Cl28 0.0 .
C139 C140 C141 C142 0.0 .
Cl28 C140 C141 C142 180.0 .
C140 C141 C142 C143 0.0 .
C140 C141 C142 Cl29 180.0 .
C141 C142 C143 C144 0.0 .
Cl29 C142 C143 C144 180.0 .
C142 C143 C144 C139 0.0 .
C140 C139 C144 C143 0.0 .
Cl27 C139 C144 C143 -180.0 .
C150 C145 C146 C147 0.0 .
Cl30 C145 C146 C147 180.0 .
C150 C145 C146 Cl31 180.0 .
Cl30 C145 C146 Cl31 0.0 .
C145 C146 C147 C148 0.0 .
Cl31 C146 C147 C148 -180.0 .
C146 C147 C148 C149 0.0 .
C146 C147 C148 Cl32 -180.0 .
C147 C148 C149 C150 0.0 .
Cl32 C148 C149 C150 180.0 .
C148 C149 C150 C145 0.0 .
C146 C145 C150 C149 0.0 .
Cl30 C145 C150 C149 180.0 .
C156 C151 C152 C153 13.1 .
Cl34 C151 C152 C153 168.3 .
C151 C152 C153 C154 -3.5 .
C152 C153 C154 C155 1.3 .
C152 C153 C154 Cl33 -170.4 .
C153 C154 C155 C156 -6.6 .
Cl33 C154 C155 C156 165.9 .
C153 C154 C155 Cl35 -171.2 .
Cl33 C154 C155 Cl35 1.4 .
C152 C151 C156 C155 -17.4 .
Cl34 C151 C156 C155 -176.8 .
C154 C155 C156 C151 12.5 .
Cl35 C155 C156 C151 179.9 .
Cl36 Cl36 C157 C162 -124(4) 2_767
Cl36 Cl36 C157 C158 56(4) 2_767
C162 C157 C158 C159 0.0 .
Cl36 C157 C158 C159 -180.0 .
C162 C157 C158 Cl37 180.0 .
Cl36 C157 C158 Cl37 0.0 .
C157 C158 C159 C160 0.0 .
Cl37 C158 C159 C160 180.0 .
C158 C159 C160 C161 0.0 .
C158 C159 C160 Cl38 -180.0 .
C159 C160 C161 C162 0.0 .
Cl38 C160 C161 C162 180.0 .
C160 C161 C162 C157 0.0 .
C158 C157 C162 C161 0.0 .
Cl36 C157 C162 C161 180.0 .
C168 C163 C164 C165 0.0 .
Cl39 C163 C164 C165 180.0 .
C168 C163 C164 Cl40 180.0 .
Cl39 C163 C164 Cl40 0.0 .
C163 C164 C165 C166 0.0 .
Cl40 C164 C165 C166 180.0 .
C164 C165 C166 C167 0.0 .
C164 C165 C166 Cl41 180.0 .
C165 C166 C167 C168 0.0 .
Cl41 C166 C167 C168 180.0 .
C166 C167 C168 C163 0.0 .
C164 C163 C168 C167 0.0 .
Cl39 C163 C168 C167 -180.0 .
C6 C1 C2 C3 0.7(17) .
C48 C1 C2 C3 -178.6(10) .
C1 C2 C3 C4 -1.7(16) .
C1 C2 C3 C49 178.4(10) .
C2 C3 C4 C5 1.3(15) .
C49 C3 C4 C5 -178.8(10) .
C2 C3 C4 C56 -175.7(10) .
C49 C3 C4 C56 4.2(16) .
C3 C4 C5 C6 -0.1(16) .
C56 C4 C5 C6 177.0(10) .
C2 C1 C6 C7 177.9(10) .
C48 C1 C6 C7 -2.9(17) .
C2 C1 C6 C5 0.7(16) .
C48 C1 C6 C5 179.9(10) .
C4 C5 C6 C1 -1.0(16) .
C4 C5 C6 C7 -178.2(10) .
C14 C9 C10 C11 1.1(17) .
C8 C9 C10 C11 178.4(10) .
C9 C10 C11 C12 0.4(16) .
C10 C11 C12 C13 -1.6(15) .
C10 C11 C12 C15 -179.9(10) .
C11 C12 C13 C14 1.4(16) .
C15 C12 C13 C14 179.7(10) .
C12 C13 C14 C9 0.0(16) .
C10 C9 C14 C13 -1.3(17) .
C8 C9 C14 C13 -178.7(10) .
C22 C17 C18 C19 1.1(14) .
C16 C17 C18 C19 -177.8(9) .
C17 C18 C19 C20 -0.5(14) .
C17 C18 C19 C63 175.9(8) .
C18 C19 C20 C21 0.1(13) .
C63 C19 C20 C21 -176.1(8) .
C18 C19 C20 C70 -175.7(9) .
C63 C19 C20 C70 8.0(14) .
C19 C20 C21 C22 -0.4(14) .
C70 C20 C21 C22 175.6(9) .
C20 C21 C22 C23 -178.8(9) .
C20 C21 C22 C17 1.0(14) .
C18 C17 C22 C21 -1.3(13) .
C16 C17 C22 C21 177.6(8) .
C18 C17 C22 C23 178.5(9) .
C16 C17 C22 C23 -2.6(14) .
C30 C25 C26 C27 2.1(15) .
C24 C25 C26 C27 -178.7(9) .
C25 C26 C27 C28 -0.9(15) .
C26 C27 C28 C29 0.3(15) .
C26 C27 C28 C31 177.4(9) .
C27 C28 C29 C30 -1.1(15) .
C31 C28 C29 C30 -178.3(9) .
C28 C29 C30 C25 2.4(15) .
C26 C25 C30 C29 -2.9(14) .
C24 C25 C30 C29 178.0(9) .
C38 C33 C34 C35 0.8(14) .
C32 C33 C34 C35 178.5(9) .
C33 C34 C35 C36 -0.2(14) .
C33 C34 C35 C77 -177.4(8) .
C34 C35 C36 C37 -1.8(14) .
C77 C35 C36 C37 175.2(9) .
C34 C35 C36 C84 176.7(9) .
C77 C35 C36 C84 -6.3(14) .
C35 C36 C37 C38 3.3(14) .
C84 C36 C37 C38 -175.3(8) .
C36 C37 C38 C33 -2.6(14) .
C36 C37 C38 C39 177.0(9) .
C34 C33 C38 C37 0.6(14) .
C32 C33 C38 C37 -177.1(9) .
C34 C33 C38 C39 -179.0(9) .
C32 C33 C38 C39 3.3(14) .
C46 C41 C42 C43 -0.6(14) .
C40 C41 C42 C43 -179.7(9) .
C41 C42 C43 C44 0.0(15) .
C42 C43 C44 C45 1.2(15) .
C42 C43 C44 C47 177.8(10) .
C43 C44 C45 C46 -1.7(15) .
C47 C44 C45 C46 -178.3(10) .
C40 C41 C46 C45 179.2(9) .
C42 C41 C46 C45 0.1(14) .
C44 C45 C46 C41 1.1(15) .
C2 C3 C49 C54 -114.7(12) .
C4 C3 C49 C54 65.4(14) .
C2 C3 C49 C50 60.9(14) .
C4 C3 C49 C50 -119.0(11) .
C54 C49 C50 C51 -1.7(17) .
C3 C49 C50 C51 -177.4(10) .
C49 C50 C51 C52 0.4(18) .
C50 C51 C52 C53 -0.9(18) .
C50 C51 C52 C55 -179.3(10) .
C51 C52 C53 C54 2.7(18) .
C55 C52 C53 C54 -178.9(11) .
C50 C49 C54 C53 3.6(18) .
C3 C49 C54 C53 179.2(11) .
C52 C53 C54 C49 -4.1(19) .
C51 C52 C55 O1 13.6(15) .
C53 C52 C55 O1 -164.9(11) .
C51 C52 C55 O2 -167.8(11) .
C53 C52 C55 O2 13.8(15) .
C5 C4 C56 C61 48.4(15) .
C3 C4 C56 C61 -134.6(11) .
C5 C4 C56 C57 -126.8(11) .
C3 C4 C56 C57 50.2(15) .
C61 C56 C57 C58 1.1(16) .
C4 C56 C57 C58 176.4(10) .
C56 C57 C58 C59 -1.7(17) .
C57 C58 C59 C60 2.7(19) .
C57 C58 C59 C62 179.3(11) .
C58 C59 C60 C61 -3(2) .
C62 C59 C60 C61 -179.6(12) .
C59 C60 C61 C56 2(2) .
C57 C56 C61 C60 -1.4(17) .
C4 C56 C61 C60 -176.7(11) .
C60 C59 C62 O4 -3(2) .
C58 C59 C62 O4 -179.5(12) .
C60 C59 C62 O3 176.3(12) .
C58 C59 C62 O3 -0.4(17) .
C18 C19 C63 C68 -129.7(9) .
C20 C19 C63 C68 46.5(12) .
C18 C19 C63 C64 50.1(12) .
C20 C19 C63 C64 -133.7(9) .
C68 C63 C64 C65 1.3(12) .
C19 C63 C64 C65 -178.5(8) .
C63 C64 C65 C66 -1.2(13) .
C64 C65 C66 C67 0.8(13) .
C64 C65 C66 C69 179.4(8) .
C65 C66 C67 C68 -0.6(14) .
C69 C66 C67 C68 -179.1(8) .
C66 C67 C68 C63 0.8(13) .
C64 C63 C68 C67 -1.1(12) .
C19 C63 C68 C67 178.7(8) .
C67 C66 C69 O5 -177.8(9) .
C65 C66 C69 O5 3.7(14) .
C67 C66 C69 O6 1.0(13) .
C65 C66 C69 O6 -177.5(8) .
C21 C20 C70 C75 49.6(13) .
C19 C20 C70 C75 -134.6(10) .
C21 C20 C70 C71 -126.9(9) .
C19 C20 C70 C71 49.0(12) .
C75 C70 C71 C72 -0.3(13) .
C20 C70 C71 C72 176.2(8) .
C70 C71 C72 C73 0.7(14) .
C71 C72 C73 C74 -0.2(14) .
C71 C72 C73 C76 178.5(9) .
C72 C73 C74 C75 -0.7(14) .
C76 C73 C74 C75 -179.3(9) .
C71 C70 C75 C74 -0.5(14) .
C20 C70 C75 C74 -177.0(8) .
C73 C74 C75 C70 1.1(15) .
C72 C73 C76 O7 -156.5(10) .
C74 C73 C76 O7 22.1(16) .
C72 C73 C76 O8 23.0(14) .
C74 C73 C76 O8 -158.4(10) .
C34 C35 C77 C78 -44.6(13) .
C36 C35 C77 C78 138.3(10) .
C34 C35 C77 C82 131.2(9) .
C36 C35 C77 C82 -45.9(13) .
C82 C77 C78 C79 2.0(14) .
C35 C77 C78 C79 178.0(9) .
C77 C78 C79 C80 0.6(16) .
C78 C79 C80 C81 -2.0(16) .
C78 C79 C80 C83 178.2(10) .
C79 C80 C81 C82 0.6(15) .
C83 C80 C81 C82 -179.5(9) .
C80 C81 C82 C77 2.1(14) .
C78 C77 C82 C81 -3.4(14) .
C35 C77 C82 C81 -179.4(8) .
C81 C80 C83 O10 5.1(16) .
C79 C80 C83 O10 -175.0(10) .
C81 C80 C83 O9 -175.4(10) .
C79 C80 C83 O9 4.4(15) .
C35 C36 C84 C85 -48.1(13) .
C37 C36 C84 C85 130.4(9) .
C35 C36 C84 C89 131.9(9) .
C37 C36 C84 C89 -49.6(12) .
C89 C84 C85 C86 -1.0(13) .
C36 C84 C85 C86 179.0(8) .
C84 C85 C86 C87 -0.1(13) .
C85 C86 C87 C88 0.8(13) .
C85 C86 C87 C90 -175.1(8) .
C86 C87 C88 C89 -0.2(13) .
C90 C87 C88 C89 175.6(8) .
C87 C88 C89 C84 -1.0(13) .
C85 C84 C89 C88 1.6(13) .
C36 C84 C89 C88 -178.4(8) .
C86 C87 C90 O11 -4.6(14) .
C88 C87 C90 O11 179.7(9) .
C86 C87 C90 O12 176.5(9) .
C88 C87 C90 O12 0.7(13) .
